data_7108089
loop_
_publ_author_name
'Julia Vallejo'
'Joan Cano'
'Isabel Castro'
'Miguel Julve'
'Francesc Lloret'
'Oscar Fabelo'
'Laura Canadillas-Delgado'
'Emilio Pardo'

_publ_section_title
;
 Slow magnetic relaxation in carbonato-bridged dinuclear lanthanide(III)
 complexes with 2,3-quinoxalinediolate ligands
;
_journal_name_full Chem.Commun.
_journal_page_first 7726
_journal_paper_doi 10.1039/c2cc33674j
_journal_volume 48
_journal_year 2012
_chemical_formula_sum 'C292 H477 Dy8 K8 N72 O104'
_chemical_formula_weight 8273.121
_space_group_IT_number 14
_symmetry_cell_setting monoclinic
_symmetry_Int_Tables_number 14
_symmetry_space_group_name_Hall '-P 2ybc'
_symmetry_space_group_name_H-M 'P 1 21/c 1'
_atom_sites_solution_hydrogens geom
_atom_sites_solution_primary direct
_atom_sites_solution_secondary difmap
_audit_creation_method SHELXL-97
_cell_angle_alpha 90.00
_cell_angle_beta 91.40(3)
_cell_angle_gamma 90.00
_cell_formula_units_Z 2
_cell_length_a 33.506(7)
_cell_length_b 16.097(3)
_cell_length_c 36.714(7)
_cell_measurement_temperature 100(2)
_cell_volume 19796(7)
_computing_cell_refinement 'HKL2000 (Otwinowski & Minor, 1997)'
_computing_data_collection 'mxcube (Gabadinho & McSweeney, 2010'
_computing_data_reduction 'HKL2000 (Otwinowski & Minor, 1997)'
_computing_molecular_graphics 'Ortep-3 for Windows (Farrugia, 1997)'
_computing_publication_material 'WinGX publication routines (Farrugia, 1999)'
_computing_structure_refinement 'SHELXL-97 (Sheldrick, 2008)'
_computing_structure_solution 'SHELXL-97 (Sheldrick, 2008)'
_diffrn_ambient_temperature 100(2)
_diffrn_detector 'HUBER ADSC Q210r CCD detector'
_diffrn_detector_area_resol_mean 9.6
_diffrn_measured_fraction_theta_full 0.930
_diffrn_measured_fraction_theta_max 0.930
_diffrn_measurement_device_type 'Single-axis HUBER diffractometer'
_diffrn_measurement_method 'CCD rotation images, thick slices'
_diffrn_radiation_detector 'ADSC Q210r CCD (binned mode)'
_diffrn_radiation_monochromator 'Si 111'
_diffrn_radiation_type synchrotron
_diffrn_radiation_wavelength 0.73790
_diffrn_reflns_av_R_equivalents 0.1200
_diffrn_reflns_av_sigmaI/netI 0.1248
_diffrn_reflns_limit_h_max 42
_diffrn_reflns_limit_h_min -42
_diffrn_reflns_limit_k_max 18
_diffrn_reflns_limit_k_min -20
_diffrn_reflns_limit_l_max 46
_diffrn_reflns_limit_l_min -45
_diffrn_reflns_number 103580
_diffrn_reflns_theta_full 28.17
_diffrn_reflns_theta_max 28.17
_diffrn_reflns_theta_min 1.15
_diffrn_source synchrotron
_diffrn_source_type 'ESRF-CRG BM16'
_exptl_absorpt_coefficient_mu 1.818
_exptl_absorpt_correction_type none
_exptl_crystal_colour light-green
_exptl_crystal_density_diffrn 1.326
_exptl_crystal_density_method 'not measured'
_exptl_crystal_description prism
_exptl_crystal_F_000 7744
_exptl_crystal_size_max 0.07
_exptl_crystal_size_mid 0.07
_exptl_crystal_size_min 0.05
_refine_diff_density_max 4.371
_refine_diff_density_min -1.263
_refine_diff_density_rms 0.258
_refine_ls_extinction_coef 0.0258(13)
_refine_ls_extinction_expression Fc^*^=kFc[1+0.001xFc^2^\l^3^/sin(2\q)]^-1/4^
_refine_ls_extinction_method SHELXL
_refine_ls_goodness_of_fit_ref 1.890
_refine_ls_hydrogen_treatment constr
_refine_ls_matrix_type full
_refine_ls_number_parameters 1818
_refine_ls_number_reflns 40399
_refine_ls_number_restraints 69
_refine_ls_restrained_S_all 2.111
_refine_ls_R_factor_all 0.2048
_refine_ls_R_factor_gt 0.1865
_refine_ls_shift/su_max 0.011
_refine_ls_shift/su_mean 0.000
_refine_ls_structure_factor_coef Fsqd
_refine_ls_weighting_details 'calc w=1/[\s^2^(Fo^2^)+(0.2000P)^2^+0.0000P] where P=(Fo^2^+2Fc^2^)/3'
_refine_ls_weighting_scheme calc
_refine_ls_wR_factor_gt 0.4928
_refine_ls_wR_factor_ref 0.5076
_reflns_number_gt 29714
_reflns_number_total 40399
_reflns_threshold_expression >2sigma(I)
_cod_data_source_file c2cc33674j.txt
_cod_data_source_block Compound_3
_cod_original_sg_symbol_H-M 'P 21/c'
_cod_database_code 7108089

loop_
_symmetry_equiv_pos_as_xyz
'x, y, z'
'-x, y+1/2, -z+1/2'
'-x, -y, -z'
'x, -y-1/2, z-1/2'

loop_
_atom_site_label
_atom_site_type_symbol
_atom_site_fract_x
_atom_site_fract_y
_atom_site_fract_z
_atom_site_U_iso_or_equiv
_atom_site_adp_type
_atom_site_occupancy
_atom_site_symmetry_multiplicity
_atom_site_calc_flag
_atom_site_refinement_flags
Dy1 Dy 0.60267(2) 1.20534(5) 0.61723(2) 0.0632(3) Uani 1 1 d .
Dy2 Dy 0.61487(2) 0.90206(5) 0.65296(2) 0.0579(3) Uani 1 1 d .
Dy3 Dy 0.95155(3) 0.66939(6) 0.61903(3) 0.0732(4) Uani 1 1 d .
Dy4 Dy 0.91663(2) 0.37020(6) 0.58935(3) 0.0702(4) Uani 1 1 d .
K1 K 0.54335(12) 1.0729(2) 0.68522(11) 0.0691(9) Uani 1 1 d .
K2 K 0.54640(11) 1.0127(2) 0.57993(10) 0.0633(8) Uani 1 1 d .
K3 K 0.95130(15) 0.4732(3) 0.67989(14) 0.0871(12) Uani 1 1 d .
K4 K 0.85238(15) 0.5464(4) 0.62967(17) 0.0955(14) Uani 1 1 d .
C1 C 0.6079(6) 1.2546(12) 0.7005(7) 0.083(6) Uani 1 1 d .
C1O C 0.6483(5) 1.0628(12) 0.6341(5) 0.064(4) Uani 1 1 d .
C2 C 0.6309(7) 1.2938(15) 0.7588(8) 0.095(7) Uani 1 1 d .
C2O C 0.9547(5) 0.5223(14) 0.5760(5) 0.072(5) Uani 1 1 d .
C3 C 0.6268(8) 1.2837(18) 0.7963(8) 0.105(8) Uani 1 1 d .
H3 H 0.6068 1.2507 0.8058 0.126 Uiso 1 1 calc R
C4 C 0.6559(13) 1.328(2) 0.8200(10) 0.137(13) Uani 1 1 d .
H4 H 0.6532 1.3274 0.8451 0.165 Uiso 1 1 calc R
C5 C 0.6849(10) 1.367(2) 0.8057(11) 0.131(13) Uani 1 1 d .
H5 H 0.7049 1.3876 0.8214 0.157 Uiso 1 1 calc R
C6 C 0.6893(9) 1.384(3) 0.7648(16) 0.19(3) Uani 1 1 d .
H6 H 0.7084 1.4194 0.7555 0.225 Uiso 1 1 calc R
C7 C 0.6624(7) 1.3407(17) 0.7432(9) 0.110(10) Uani 1 1 d .
C8 C 0.6406(6) 1.3077(12) 0.6843(6) 0.078(5) Uani 1 1 d .
C9 C 0.5067(6) 1.2065(9) 0.6199(4) 0.064(4) Uani 1 1 d .
C10 C 0.4427(6) 1.2455(16) 0.6270(6) 0.084(6) Uani 1 1 d .
C11 C 0.4068(7) 1.2237(19) 0.6398(8) 0.106(8) Uani 1 1 d .
H11 H 0.4024 1.1707 0.6490 0.127 Uiso 1 1 calc R
C12 C 0.3759(7) 1.284(2) 0.6388(10) 0.120(10) Uani 1 1 d .
H12 H 0.3499 1.2700 0.6443 0.144 Uiso 1 1 calc R
C13 C 0.3858(6) 1.3701(16) 0.6291(9) 0.106(9) Uani 1 1 d .
H13 H 0.3665 1.4117 0.6283 0.127 Uiso 1 1 calc R
C14 C 0.4229(10) 1.3853(16) 0.6216(10) 0.118(10) Uani 1 1 d .
H14 H 0.4304 1.4404 0.6185 0.142 Uiso 1 1 calc R
C15 C 0.4511(6) 1.3269(13) 0.6181(6) 0.075(5) Uani 1 1 d .
C16 C 0.5201(6) 1.2922(12) 0.6108(6) 0.075(5) Uani 1 1 d .
C17 C 0.5401(4) 0.7840(10) 0.6531(5) 0.061(4) Uani 1 1 d .
C18 C 0.4798(5) 0.7276(11) 0.6381(5) 0.063(4) Uani 1 1 d .
C19 C 0.4566(6) 0.6553(12) 0.6310(6) 0.072(4) Uani 1 1 d .
H19 H 0.4678 0.6036 0.6360 0.086 Uiso 1 1 calc R
C20 C 0.4170(6) 0.6588(14) 0.6166(6) 0.082(6) Uani 1 1 d .
H20 H 0.4008 0.6120 0.6145 0.098 Uiso 1 1 calc R
C21 C 0.4037(6) 0.7399(14) 0.6057(8) 0.093(7) Uani 1 1 d .
H21 H 0.3780 0.7452 0.5959 0.112 Uiso 1 1 calc R
C22 C 0.4246(5) 0.8035(14) 0.6085(8) 0.096(8) Uani 1 1 d .
H22 H 0.4149 0.8530 0.5986 0.115 Uiso 1 1 calc R
C23 C 0.4642(5) 0.8034(12) 0.6270(5) 0.066(4) Uani 1 1 d .
C24 C 0.5225(5) 0.8668(11) 0.6425(5) 0.063(4) Uani 1 1 d .
C25 C 0.6581(5) 0.8985(11) 0.7313(5) 0.064(4) Uani 1 1 d .
C26 C 0.6832(5) 0.9356(12) 0.7876(5) 0.068(4) Uani 1 1 d .
C27 C 0.7096(6) 0.9283(14) 0.8153(6) 0.081(5) Uani 1 1 d .
H27 H 0.7285 0.8860 0.8143 0.097 Uiso 1 1 calc R
C28 C 0.7105(6) 0.9810(15) 0.8459(6) 0.081(5) Uani 1 1 d .
H28 H 0.7303 0.9759 0.8640 0.097 Uiso 1 1 calc R
C29 C 0.6804(6) 1.0420(15) 0.8484(5) 0.078(5) Uani 1 1 d .
H29 H 0.6801 1.0766 0.8686 0.094 Uiso 1 1 calc R
C30 C 0.6520(5) 1.0514(13) 0.8221(5) 0.073(5) Uani 1 1 d .
H30 H 0.6333 1.0939 0.8235 0.087 Uiso 1 1 calc R
C31 C 0.6511(4) 0.9953(11) 0.7922(5) 0.060(4) Uani 1 1 d .
C32 C 0.6253(5) 0.9616(11) 0.7354(5) 0.061(4) Uani 1 1 d .
C33 C 0.6218(5) 0.8437(11) 0.5699(5) 0.069(4) Uani 1 1 d .
C34 C 0.6428(5) 0.7883(12) 0.5161(6) 0.076(5) Uani 1 1 d .
C35 C 0.6392(7) 0.7849(18) 0.4783(7) 0.098(8) Uani 1 1 d .
H35 H 0.6175 0.8105 0.4667 0.118 Uiso 1 1 calc R
C36 C 0.6663(12) 0.745(3) 0.4581(10) 0.150(14) Uani 1 1 d .
H36 H 0.6666 0.7513 0.4329 0.180 Uiso 1 1 calc R
C37 C 0.6959(15) 0.692(4) 0.4781(10) 0.23(3) Uani 1 1 d .
H37 H 0.7142 0.6610 0.4652 0.275 Uiso 1 1 calc R
C38 C 0.6964(11) 0.688(3) 0.5155(11) 0.18(2) Uani 1 1 d .
H38 H 0.7134 0.6517 0.5281 0.214 Uiso 1 1 calc R
C39 C 0.6695(6) 0.7422(13) 0.5346(8) 0.095(8) Uani 1 1 d .
C40 C 0.6517(5) 0.7916(14) 0.5919(6) 0.076(5) Uani 1 1 d .
C41 C 0.6163(5) 1.1566(12) 0.5357(6) 0.070(4) Uani 1 1 d .
C42 C 0.6452(6) 1.1417(15) 0.4793(5) 0.078(5) Uani 1 1 d .
C43 C 0.6466(7) 1.092(2) 0.4470(6) 0.102(8) Uani 1 1 d .
H43 H 0.6305 1.0453 0.4431 0.122 Uiso 1 1 calc R
C44 C 0.6768(9) 1.121(2) 0.4200(7) 0.106(8) Uani 1 1 d .
H44 H 0.6802 1.0926 0.3983 0.127 Uiso 1 1 calc R
C45 C 0.7000(8) 1.193(4) 0.4276(9) 0.157(19) Uani 1 1 d .
H45 H 0.7193 1.2088 0.4114 0.189 Uiso 1 1 calc R
C46 C 0.6948(7) 1.238(2) 0.4575(6) 0.100(8) Uani 1 1 d .
H46 H 0.7091 1.2867 0.4607 0.120 Uiso 1 1 calc R
C47 C 0.6682(6) 1.2127(16) 0.4842(6) 0.081(5) Uani 1 1 d .
C48 C 0.6417(5) 1.2333(12) 0.5418(6) 0.071(4) Uani 1 1 d .
C49 C 1.0460(8) 0.6744(16) 0.6292(7) 0.090(6) Uani 1 1 d .
C50 C 1.1090(9) 0.627(3) 0.6340(8) 0.143(15) Uani 1 1 d D
C51 C 1.1513(9) 0.653(3) 0.6275(9) 0.20(3) Uani 1 1 d D
H51 H 1.1561 0.7037 0.6164 0.235 Uiso 1 1 calc R
C52 C 1.1821(11) 0.604(5) 0.6371(10) 0.39(8) Uani 1 1 d D
H52 H 1.2086 0.6190 0.6338 0.471 Uiso 1 1 calc R
C53 C 1.1698(10) 0.524(4) 0.6538(8) 0.23(3) Uani 1 1 d D
H53 H 1.1897 0.4866 0.6606 0.270 Uiso 1 1 calc R
C54 C 1.1278(9) 0.500(3) 0.6601(7) 0.128(12) Uani 1 1 d D
H54 H 1.1204 0.4492 0.6698 0.154 Uiso 1 1 calc R
C55 C 1.1012(7) 0.561(2) 0.6501(6) 0.099(8) Uani 1 1 d D
C56 C 1.0342(6) 0.6044(15) 0.6470(6) 0.082(5) Uani 1 1 d .
C57 C 0.9091(7) 0.7769(18) 0.5581(6) 0.094(7) Uani 1 1 d .
C58 C 0.8699(8) 0.836(2) 0.5162(7) 0.119(10) Uani 1 1 d D
C59 C 0.8488(8) 0.870(3) 0.4863(8) 0.61(15) Uani 1 1 d D
H59 H 0.8642 0.9101 0.4750 0.732 Uiso 1 1 calc R
C60 C 0.8119(8) 0.862(3) 0.4679(8) 0.43(8) Uani 1 1 d D
H60 H 0.8071 0.8978 0.4484 0.511 Uiso 1 1 calc R
C61 C 0.7812(14) 0.806(3) 0.4758(12) 0.32(6) Uani 1 1 d D
H61 H 0.7569 0.7960 0.4640 0.390 Uiso 1 1 calc R
C62 C 0.7987(7) 0.770(2) 0.5070(9) 0.127(10) Uani 1 1 d D
H62 H 0.7817 0.7335 0.5187 0.153 Uiso 1 1 calc R
C63 C 0.8362(8) 0.7766(18) 0.5245(8) 0.133(15) Uani 1 1 d D
C64 C 0.8775(7) 0.7295(15) 0.5723(6) 0.086(6) Uani 1 1 d .
C65 C 0.9136(5) 0.7600(13) 0.6849(5) 0.072(4) Uani 1 1 d .
C66 C 0.8704(6) 0.8024(15) 0.7318(6) 0.081(5) Uani 1 1 d .
C67 C 0.8557(9) 0.8694(19) 0.7520(9) 0.107(8) Uani 1 1 d .
H67 H 0.8668 0.9223 0.7511 0.129 Uiso 1 1 calc R
C68 C 0.8224(9) 0.850(2) 0.7743(10) 0.119(10) Uani 1 1 d .
H68 H 0.8092 0.8931 0.7861 0.143 Uiso 1 1 calc R
C69 C 0.8099(8) 0.773(3) 0.7783(9) 0.126(11) Uani 1 1 d .
H69 H 0.7894 0.7629 0.7944 0.151 Uiso 1 1 calc R
C70 C 0.8261(7) 0.707(2) 0.7597(7) 0.102(7) Uani 1 1 d .
H70 H 0.8170 0.6534 0.7636 0.122 Uiso 1 1 calc R
C71 C 0.8564(6) 0.7223(18) 0.7345(6) 0.089(7) Uani 1 1 d .
C72 C 0.8989(5) 0.6759(12) 0.6887(6) 0.070(4) Uani 1 1 d .
C73 C 0.8433(5) 0.4346(12) 0.5402(6) 0.075(5) Uani 1 1 d .
C74 C 0.7952(5) 0.4554(15) 0.4956(5) 0.077(5) Uani 1 1 d .
C75 C 0.7646(8) 0.503(2) 0.4792(7) 0.118(11) Uani 1 1 d .
H75 H 0.7570 0.5523 0.4906 0.142 Uiso 1 1 calc R
C76 C 0.7463(7) 0.4823(19) 0.4484(7) 0.101(8) Uani 1 1 d .
H76 H 0.7276 0.5180 0.4377 0.121 Uiso 1 1 calc R
C77 C 0.7549(9) 0.406(2) 0.4317(6) 0.126(12) Uani 1 1 d .
H77 H 0.7407 0.3899 0.4109 0.151 Uiso 1 1 calc R
C78 C 0.7851(7) 0.3544(18) 0.4465(7) 0.097(7) Uani 1 1 d .
H78 H 0.7910 0.3031 0.4364 0.116 Uiso 1 1 calc R
C79 C 0.8053(5) 0.3842(14) 0.4771(6) 0.076(5) Uani 1 1 d .
C80 C 0.8539(6) 0.3583(14) 0.5209(5) 0.073(5) Uani 1 1 d .
C81 C 0.9969(6) 0.3033(16) 0.6265(6) 0.086(6) Uani 1 1 d .
C82 C 1.0583(6) 0.246(2) 0.6375(6) 0.104(9) Uani 1 1 d D
C83 C 1.0941(7) 0.240(3) 0.6608(9) 0.21(3) Uani 1 1 d D
H83 H 1.0974 0.2714 0.6820 0.254 Uiso 1 1 calc R
C84 C 1.1251(12) 0.180(3) 0.6482(9) 0.25(4) Uani 1 1 d D
H84 H 1.1486 0.1714 0.6615 0.298 Uiso 1 1 calc R
C85 C 1.1180(12) 0.142(4) 0.6186(14) 0.39(8) Uani 1 1 d D
H85 H 1.1384 0.1069 0.6110 0.467 Uiso 1 1 calc R
C86 C 1.0867(10) 0.143(3) 0.5974(12) 0.21(3) Uani 1 1 d D
H86 H 1.0858 0.1100 0.5767 0.250 Uiso 1 1 calc R
C87 C 1.0539(9) 0.194(3) 0.6050(7) 0.157(18) Uani 1 1 d D
C88 C 0.9944(6) 0.2541(16) 0.5911(6) 0.082(5) Uani 1 1 d .
C89 C 0.8785(6) 0.3408(16) 0.6658(7) 0.088(6) Uani 1 1 d .
C90 C 0.8630(6) 0.2751(19) 0.7203(7) 0.094(7) Uani 1 1 d .
C91 C 0.8591(9) 0.275(3) 0.7564(10) 0.136(13) Uani 1 1 d .
H91 H 0.8578 0.3262 0.7681 0.163 Uiso 1 1 calc R
C92 C 0.8569(12) 0.204(4) 0.7774(11) 0.144(16) Uani 1 1 d .
H92 H 0.8583 0.2065 0.8027 0.173 Uiso 1 1 calc R
C93 C 0.8532(9) 0.138(3) 0.7620(12) 0.127(13) Uani 1 1 d .
H93 H 0.8469 0.0912 0.7758 0.153 Uiso 1 1 calc R
C94 C 0.8576(7) 0.128(2) 0.7269(14) 0.143(16) Uani 1 1 d .
H94 H 0.8569 0.0747 0.7168 0.172 Uiso 1 1 calc R
C95 C 0.8634(6) 0.1988(18) 0.7041(8) 0.097(8) Uani 1 1 d .
C96 C 0.8764(5) 0.2566(13) 0.6482(6) 0.073(5) Uani 1 1 d .
C97 C 0.9626(11) 0.124(2) 0.4441(10) 0.133(11) Uiso 1 1 d .
C98 C 0.9754(16) 0.256(6) 0.475(2) 0.28(3) Uiso 1 1 d D
C99 C 0.9327(8) 0.1457(18) 0.5049(8) 0.102(7) Uiso 1 1 d .
C100 C 0.9075(10) 0.221(3) 0.4574(13) 0.165(15) Uiso 1 1 d D
C101 C 0.7400(12) 0.028(3) 0.4908(11) 0.146(12) Uiso 1 1 d .
C102 C 0.7789(10) -0.023(2) 0.5459(9) 0.117(9) Uiso 1 1 d .
C103 C 0.7065(14) -0.040(3) 0.5374(13) 0.165(15) Uiso 1 1 d .
C104 C 0.7271(13) 0.094(3) 0.5497(12) 0.152(13) Uiso 1 1 d .
C105 C 0.7557(8) 0.0547(18) 0.7350(7) 0.100(7) Uiso 1 1 d .
C106 C 0.7568(6) 0.1987(14) 0.7165(6) 0.081(5) Uiso 1 1 d .
C107 C 0.7330(9) 0.156(2) 0.7761(8) 0.113(8) Uiso 1 1 d .
C108 C 0.6942(8) 0.1226(17) 0.7207(7) 0.097(7) Uiso 1 1 d .
C109 C 0.7584(8) 0.2949(18) 0.5570(8) 0.104(7) Uiso 1 1 d .
C110 C 0.7852(9) 0.3498(19) 0.6152(8) 0.107(8) Uiso 1 1 d .
C111 C 0.7222(14) 0.404(3) 0.5899(13) 0.160(14) Uiso 1 1 d .
C112 C 0.7285(8) 0.2575(17) 0.6146(7) 0.095(6) Uiso 1 1 d .
C113 C 0.7504(13) 0.803(3) 0.6169(13) 0.157(14) Uiso 1 1 d .
C114 C 0.7569(12) 0.834(3) 0.6881(12) 0.145(12) Uiso 1 1 d .
C115 C 0.7842(14) 0.700(3) 0.6601(13) 0.161(15) Uiso 1 1 d .
C116 C 0.8103(12) 0.857(3) 0.6485(11) 0.141(12) Uiso 1 1 d .
C117 C 0.9069(9) 0.963(2) 0.6331(9) 0.123(9) Uiso 1 1 d D
C118 C 0.9766(13) 0.950(3) 0.6233(16) 0.200 Uiso 1 1 d D
C119 C 0.9303(15) 1.048(3) 0.5846(11) 0.200 Uiso 1 1 d D
C120 C 0.9496(17) 1.078(3) 0.6391(15) 0.200 Uiso 1 1 d D
C121 C 0.7030(10) 0.676(3) 0.7409(14) 0.200 Uiso 1 1 d D
C122 C 0.6769(14) 0.553(2) 0.7577(14) 0.200 Uiso 1 1 d D
C123 C 0.6409(12) 0.645(3) 0.7231(11) 0.200 Uiso 1 1 d D
C124 C 0.6529(13) 0.674(3) 0.7839(11) 0.200 Uiso 1 1 d D
C125 C 0.6212(10) 0.495(3) 0.5988(12) 0.200 Uiso 1 1 d D
C126 C 0.6063(13) 0.572(3) 0.6508(10) 0.200 Uiso 1 1 d D
C127 C 0.5710(12) 0.596(3) 0.5989(13) 0.200 Uiso 1 1 d D
C128 C 0.5655(11) 0.473(2) 0.6308(13) 0.200 Uiso 1 1 d D
C129 C 0.4919(13) 0.2549(16) 0.7184(11) 0.154(13) Uiso 1 1 d D
C130 C 0.5120(10) 0.354(2) 0.7662(9) 0.116(9) Uiso 1 1 d .
C131 C 0.5182(10) 0.386(2) 0.7026(9) 0.135(11) Uiso 1 1 d D
C132 C 0.4545(10) 0.389(3) 0.7287(14) 0.174(17) Uiso 1 1 d D
C133 C 0.5218(12) 0.740(3) 0.5416(10) 0.162(15) Uiso 1 1 d D
C134 C 0.4948(19) 0.755(4) 0.4749(7) 0.26(3) Uiso 1 1 d D
C135 C 0.4575(10) 0.711(3) 0.5244(12) 0.158(14) Uiso 1 1 d D
C136 C 0.4830(9) 0.8557(14) 0.5218(8) 0.114(8) Uiso 1 1 d D
C137 C 0.1095(8) 0.4179(17) 0.5168(7) 0.096(6) Uiso 1 1 d .
C138 C 0.0737(11) 0.417(3) 0.5770(10) 0.134(11) Uiso 1 1 d .
C139 C 0.0380(8) 0.3885(17) 0.5205(7) 0.099(7) Uiso 1 1 d .
C140 C 0.0598(10) 0.524(2) 0.5313(9) 0.120(9) Uiso 1 1 d .
C141 C 0.0391(12) 0.641(3) 0.7413(11) 0.141(12) Uiso 1 1 d .
C142 C 0.0335(9) 0.7630(19) 0.7822(8) 0.108(8) Uiso 1 1 d .
C143 C 0.0226(12) 0.763(3) 0.7162(11) 0.143(12) Uiso 1 1 d .
C144 C -0.0286(8) 0.7018(16) 0.7594(7) 0.093(6) Uiso 1 1 d .
N1 N 0.6042(5) 1.2526(12) 0.7360(5) 0.079(4) Uani 1 1 d .
N1C N 0.9493(7) 0.1887(16) 0.4738(7) 0.112(7) Uiso 1 1 d D
N2 N 0.6655(6) 1.3462(12) 0.7044(8) 0.110(8) Uani 1 1 d .
N2C N 0.7361(6) 0.0093(13) 0.5316(5) 0.091(5) Uiso 1 1 d .
N3 N 0.4721(5) 1.1848(10) 0.6285(5) 0.074(4) Uani 1 1 d .
N3C N 0.7348(5) 0.1327(12) 0.7366(5) 0.083(4) Uiso 1 1 d .
N4 N 0.4904(5) 1.3512(10) 0.6089(6) 0.084(5) Uani 1 1 d .
N4C N 0.7487(5) 0.3294(11) 0.5958(5) 0.081(4) Uiso 1 1 d .
N5 N 0.5178(4) 0.7186(9) 0.6509(4) 0.065(3) Uani 1 1 d .
N5C N 0.7738(8) 0.7926(17) 0.6544(7) 0.117(7) Uiso 1 1 d .
N6 N 0.4851(4) 0.8752(9) 0.6302(4) 0.065(3) Uani 1 1 d .
N6C N 0.9422(7) 1.0009(17) 0.6215(7) 0.115(7) Uiso 1 1 d D
N7 N 0.6226(4) 1.0057(9) 0.7646(4) 0.063(3) Uani 1 1 d .
N7C N 0.6681(8) 0.637(2) 0.7524(10) 0.200 Uiso 1 1 d D
N8 N 0.6839(5) 0.8875(10) 0.7567(4) 0.070(4) Uani 1 1 d .
N8C N 0.5916(8) 0.5345(18) 0.6188(8) 0.167(12) Uiso 1 1 d D
N9 N 0.6169(5) 0.8437(10) 0.5347(5) 0.073(4) Uani 1 1 d .
N9C N 0.4923(6) 0.3511(13) 0.7293(6) 0.100(6) Uiso 1 1 d D
N10 N 0.6738(5) 0.7394(12) 0.5729(6) 0.090(6) Uani 1 1 d .
N10C N 0.4952(5) 0.7641(11) 0.5131(5) 0.081(4) Uiso 1 1 d D
N11 N 0.6654(5) 1.2623(12) 0.5164(5) 0.081(4) Uani 1 1 d .
N11C N 0.0711(5) 0.4346(12) 0.5364(5) 0.084(4) Uiso 1 1 d .
N12 N 0.6180(5) 1.1119(11) 0.5060(5) 0.077(4) Uani 1 1 d .
N12C N 0.0173(6) 0.7115(14) 0.7525(6) 0.096(5) Uiso 1 1 d .
N13 N 1.0810(6) 0.6908(18) 0.6226(7) 0.115(8) Uani 1 1 d .
N14 N 1.0604(6) 0.5451(17) 0.6585(5) 0.104(7) Uani 1 1 d .
N15 N 0.9028(8) 0.836(2) 0.5317(7) 0.134(11) Uani 1 1 d .
N16 N 0.8403(7) 0.7249(12) 0.5556(7) 0.107(7) Uani 1 1 d .
N17 N 0.9003(5) 0.8226(10) 0.7059(5) 0.077(4) Uani 1 1 d .
N18 N 0.8718(5) 0.6587(12) 0.7127(5) 0.081(4) Uani 1 1 d .
N19 N 0.8146(5) 0.4812(12) 0.5269(5) 0.082(5) Uani 1 1 d .
N20 N 0.8373(5) 0.3316(12) 0.4916(5) 0.085(5) Uani 1 1 d .
N21 N 1.0265(5) 0.2934(12) 0.6473(5) 0.080(4) Uani 1 1 d .
N22 N 1.0214(6) 0.2010(16) 0.5818(5) 0.103(7) Uani 1 1 d .
N23 N 0.8725(5) 0.3488(13) 0.7001(6) 0.088(5) Uani 1 1 d .
N24 N 0.8680(5) 0.1912(13) 0.6675(6) 0.090(5) Uani 1 1 d .
O1 O 0.5856(3) 1.2148(8) 0.6786(3) 0.064(3) Uani 1 1 d .
O1C O 0.6091(3) 1.0532(7) 0.6355(3) 0.058(2) Uani 1 1 d .
O2 O 0.6404(4) 1.3054(8) 0.6491(4) 0.081(4) Uani 1 1 d .
O2C O 0.6687(3) 0.9949(9) 0.6397(4) 0.074(3) Uani 1 1 d .
O3 O 0.5398(3) 1.1653(13) 0.6196(3) 0.105(7) Uani 1 1 d .
O3C O 0.6636(3) 1.1283(7) 0.6252(4) 0.070(3) Uani 1 1 d .
O4 O 0.5544(4) 1.3066(8) 0.6047(5) 0.083(4) Uani 1 1 d .
O4C O 0.9572(4) 0.4581(8) 0.5560(4) 0.073(3) Uani 1 1 d .
O5 O 0.5758(3) 0.7860(7) 0.6669(4) 0.067(3) Uani 1 1 d .
O5C O 0.9731(4) 0.5918(10) 0.5686(4) 0.087(4) Uani 1 1 d .
O6 O 0.5496(4) 0.9238(8) 0.6489(3) 0.086(5) Uani 1 1 d .
O6C O 0.9349(3) 0.5204(8) 0.6053(4) 0.072(3) Uani 1 1 d .
O7 O 0.5996(3) 0.9680(7) 0.7082(3) 0.063(3) Uani 1 1 d .
O8 O 0.6578(4) 0.8612(8) 0.7005(4) 0.071(3) Uani 1 1 d .
O9 O 0.5993(4) 0.8900(8) 0.5905(3) 0.069(3) Uani 1 1 d .
O10 O 0.6539(3) 0.8008(8) 0.6244(4) 0.070(3) Uani 1 1 d .
O11 O 0.6378(4) 1.2736(9) 0.5723(4) 0.077(3) Uani 1 1 d .
O12 O 0.5936(4) 1.1375(8) 0.5607(4) 0.074(3) Uani 1 1 d .
O13 O 1.0138(5) 0.7127(18) 0.6181(4) 0.146(11) Uani 1 1 d .
O14 O 0.9977(4) 0.5905(11) 0.6541(5) 0.092(4) Uani 1 1 d .
O15 O 0.9434(5) 0.7713(13) 0.5754(5) 0.104(5) Uani 1 1 d .
O16 O 0.8869(4) 0.6795(9) 0.6028(5) 0.092(5) Uani 1 1 d .
O17 O 0.9397(4) 0.7764(8) 0.6614(4) 0.080(3) Uani 1 1 d .
O18 O 0.9133(4) 0.6196(8) 0.6683(3) 0.072(3) Uiso 1 1 d .
O19 O 0.8632(4) 0.4520(9) 0.5716(4) 0.075(3) Uani 1 1 d .
O20 O 0.8857(4) 0.3186(9) 0.5360(4) 0.080(4) Uani 1 1 d .
O21 O 0.9667(4) 0.3462(9) 0.6342(4) 0.081(4) Uani 1 1 d .
O22 O 0.9613(4) 0.2713(9) 0.5704(4) 0.080(4) Uani 1 1 d .
O23 O 0.8859(4) 0.4024(9) 0.6457(4) 0.081(4) Uani 1 1 d .
O24 O 0.8819(4) 0.2532(10) 0.6135(5) 0.091(4) Uani 1 1 d .
O1W O 0.4688(5) 1.0607(17) 0.7167(5) 0.126(7) Uani 1 1 d .
O2W O 0.5584(4) 1.1177(8) 0.7595(4) 0.076(3) Uani 1 1 d .
O3W O 0.4742(4) 1.0415(11) 0.5535(4) 0.088(4) Uani 1 1 d .
O4W O 0.5711(4) 0.9726(9) 0.5084(4) 0.083(4) Uani 1 1 d .
O5W O 0.949(2) 0.488(3) 0.7525(9) 0.21(3) Uani 0.50 1 d P
O6W O 1.0303(5) 0.4205(11) 0.7001(5) 0.099(5) Uani 1 1 d .
O7W O 0.7910(10) 0.497(4) 0.6777(10) 0.136(17) Uani 0.50 1 d P
O8W O 0.7932(6) 0.6016(13) 0.5801(5) 0.116(6) Uani 1 1 d .
O9W O 0.8861(17) 0.143(4) 0.3756(15) 0.150(17) Uiso 0.50 1 d P
O10W O 0.8108(7) 0.1033(15) 0.6237(7) 0.132(7) Uiso 1 1 d .
O11W O 0.8451(10) 0.143(2) 0.5619(9) 0.176(11) Uiso 1 1 d .
O12W O 0.8206(11) 0.119(2) 0.4180(11) 0.200 Uiso 1 1 d .
O13W O 0.8213(7) 0.1659(15) 0.4932(7) 0.131(7) Uiso 1 1 d .
O14W O 0.7383(11) 0.409(2) 0.6906(10) 0.107(10) Uiso 0.50 1 d P
O15W O 0.7052(11) 0.506(2) 0.6748(10) 0.107(10) Uiso 0.50 1 d P
O16W O 0.7130(7) 0.5996(14) 0.6032(6) 0.124(6) Uiso 1 1 d .
O19W O 0.7493(9) 0.999(2) 0.6403(8) 0.165(9) Uiso 1 1 d .
O20W O 0.4838(5) 0.1077(9) 0.7885(4) 0.086(4) Uiso 1 1 d .
O21W O 0.4411(5) 0.0226(11) 0.6236(4) 0.094(4) Uiso 1 1 d .
O22W O 0.3931(8) 1.0157(17) 0.6824(7) 0.144(8) Uiso 1 1 d .
O23W O 0.0433(6) 0.4448(14) 0.7743(6) 0.119(6) Uiso 1 1 d .
O24W O 1.0381(14) 0.094(3) 0.5158(12) 0.126(13) Uiso 0.50 1 d P
O29W O 0.701(3) 0.911(6) 0.388(3) 0.20(4) Uiso 0.43(6) 1 d P
O30W O 0.7648(19) 0.988(4) 0.3957(18) 0.20(3) Uiso 0.57(6) 1 d P
O27W O 0.6023(16) 0.580(4) 0.5081(15) 0.156(18) Uiso 0.50 1 d P
O25W O 0.7553(16) 0.778(3) 0.8771(13) 0.132(19) Uiso 0.53(6) 1 d P
O26W O 0.7831(16) 0.803(3) 0.8912(13) 0.121(19) Uiso 0.47(6) 1 d P
O28W O 0.5244(15) 0.512(4) 0.4992(15) 0.16(2) Uiso 0.50 1 d P

loop_
_atom_site_aniso_label
_atom_site_aniso_U_11
_atom_site_aniso_U_22
_atom_site_aniso_U_33
_atom_site_aniso_U_23
_atom_site_aniso_U_13
_atom_site_aniso_U_12
Dy1 0.0567(5) 0.0542(5) 0.0793(6) -0.0057(3) 0.0099(4) -0.0011(3)
Dy2 0.0468(4) 0.0509(5) 0.0757(6) -0.0042(3) -0.0027(3) 0.0037(3)
Dy3 0.0623(5) 0.0792(6) 0.0785(6) 0.0083(4) 0.0059(4) 0.0075(4)
Dy4 0.0557(5) 0.0737(6) 0.0812(6) 0.0026(4) 0.0035(4) 0.0094(4)
K1 0.069(2) 0.060(2) 0.078(2) -0.0035(17) 0.0019(18) 0.0027(16)
K2 0.0590(18) 0.0557(18) 0.075(2) -0.0042(15) -0.0029(16) 0.0065(14)
K3 0.085(3) 0.081(3) 0.094(3) 0.003(2) -0.007(2) 0.011(2)
K4 0.079(3) 0.088(3) 0.119(4) -0.009(3) 0.001(3) 0.016(2)
C1 0.071(11) 0.054(10) 0.125(18) -0.025(10) 0.004(11) -0.009(8)
C1O 0.052(8) 0.080(12) 0.061(9) -0.010(8) 0.000(7) -0.006(8)
C2 0.076(13) 0.080(14) 0.13(2) -0.041(13) -0.013(13) -0.010(10)
C2O 0.061(9) 0.094(14) 0.060(9) 0.006(9) 0.003(8) 0.015(9)
C3 0.108(18) 0.108(19) 0.098(17) -0.021(14) -0.045(15) 0.011(14)
C4 0.18(3) 0.11(2) 0.12(2) -0.049(18) -0.07(2) -0.01(2)
C5 0.11(2) 0.13(3) 0.15(3) -0.07(2) -0.02(2) -0.020(19)
C6 0.091(19) 0.16(3) 0.31(6) -0.16(4) -0.01(3) -0.030(19)
C7 0.081(14) 0.101(18) 0.15(2) -0.068(17) -0.018(15) 0.019(13)
C8 0.080(12) 0.056(10) 0.099(15) -0.018(9) 0.006(10) -0.006(8)
C9 0.095(13) 0.043(7) 0.054(8) -0.012(6) 0.014(8) 0.011(7)
C10 0.056(9) 0.102(16) 0.095(14) -0.014(12) -0.014(9) 0.012(10)
C11 0.080(14) 0.106(18) 0.13(2) -0.007(15) 0.028(14) 0.029(13)
C12 0.056(11) 0.12(2) 0.19(3) -0.03(2) 0.013(14) 0.018(12)
C13 0.058(11) 0.086(16) 0.17(3) -0.040(16) -0.006(13) 0.011(10)
C14 0.14(3) 0.061(13) 0.15(3) -0.012(14) 0.00(2) 0.023(14)
C15 0.071(11) 0.071(12) 0.083(12) -0.008(9) -0.003(9) 0.009(9)
C16 0.081(12) 0.063(10) 0.082(12) -0.007(9) 0.008(10) -0.002(9)
C17 0.043(7) 0.061(9) 0.078(10) 0.013(7) -0.010(7) -0.006(6)
C18 0.059(8) 0.057(9) 0.071(10) 0.008(7) -0.008(8) 0.004(7)
C19 0.065(10) 0.068(11) 0.081(12) 0.011(9) -0.012(9) -0.006(8)
C20 0.073(11) 0.081(13) 0.091(13) 0.012(10) -0.017(10) -0.028(9)
C21 0.057(10) 0.078(13) 0.14(2) 0.009(13) -0.030(12) -0.007(9)
C22 0.048(9) 0.072(12) 0.17(2) 0.011(13) -0.028(12) 0.003(8)
C23 0.048(8) 0.069(10) 0.081(11) 0.013(8) -0.016(8) 0.001(7)
C24 0.051(8) 0.060(9) 0.077(10) 0.012(8) 0.004(7) -0.005(7)
C25 0.048(8) 0.064(10) 0.079(11) -0.005(8) -0.010(8) 0.005(7)
C26 0.054(8) 0.077(11) 0.072(10) 0.014(8) 0.000(8) -0.010(8)
C27 0.067(10) 0.073(12) 0.101(15) 0.014(10) -0.004(10) 0.003(9)
C28 0.064(10) 0.106(16) 0.073(11) 0.004(10) -0.005(9) -0.011(10)
C29 0.064(10) 0.106(16) 0.064(10) -0.002(9) -0.009(8) -0.018(10)
C30 0.061(9) 0.082(12) 0.075(11) -0.016(9) 0.001(8) -0.005(8)
C31 0.049(7) 0.064(9) 0.065(9) 0.009(7) -0.008(7) -0.001(6)
C32 0.050(7) 0.063(9) 0.071(10) -0.001(7) -0.003(7) 0.004(6)
C33 0.069(10) 0.055(9) 0.083(12) -0.015(8) 0.015(9) 0.019(7)
C34 0.063(9) 0.067(11) 0.097(14) -0.033(9) -0.014(9) 0.000(8)
C35 0.082(13) 0.13(2) 0.085(14) -0.018(13) -0.020(11) 0.045(13)
C36 0.16(3) 0.16(3) 0.13(2) -0.01(2) 0.05(2) 0.08(3)
C37 0.24(5) 0.34(7) 0.11(2) -0.06(3) -0.03(3) 0.23(5)
C38 0.12(2) 0.27(5) 0.14(3) -0.10(3) -0.01(2) 0.08(3)
C39 0.061(10) 0.068(12) 0.15(2) -0.042(13) -0.014(12) 0.017(9)
C40 0.046(8) 0.091(14) 0.091(14) -0.012(10) -0.001(8) 0.002(8)
C41 0.059(9) 0.069(10) 0.083(12) 0.011(9) 0.010(8) 0.004(8)
C42 0.071(11) 0.093(14) 0.072(11) 0.006(10) 0.009(9) 0.024(10)
C43 0.087(14) 0.15(2) 0.064(11) 0.005(13) -0.006(11) 0.040(15)
C44 0.099(18) 0.13(2) 0.088(15) 0.010(15) -0.008(14) 0.044(16)
C45 0.068(15) 0.31(6) 0.10(2) 0.06(3) -0.004(14) 0.02(2)
C46 0.069(12) 0.16(3) 0.073(13) 0.006(14) -0.004(11) 0.007(13)
C47 0.054(9) 0.112(17) 0.078(12) 0.003(11) -0.005(9) 0.005(10)
C48 0.054(8) 0.072(11) 0.087(12) 0.015(9) 0.000(8) 0.003(7)
C49 0.091(15) 0.092(15) 0.086(14) -0.006(11) -0.020(12) 0.009(12)
C50 0.082(17) 0.26(5) 0.087(18) 0.01(2) 0.020(15) 0.03(2)
C51 0.072(16) 0.39(8) 0.13(3) 0.10(4) 0.029(17) 0.02(3)
C52 0.11(3) 0.9(2) 0.18(4) 0.28(9) 0.08(3) 0.19(6)
C53 0.11(2) 0.48(10) 0.085(18) 0.05(3) 0.038(18) 0.15(4)
C54 0.099(17) 0.20(4) 0.084(15) -0.028(18) 0.003(14) 0.06(2)
C55 0.086(15) 0.15(2) 0.063(12) -0.006(13) 0.029(11) 0.000(15)
C56 0.063(11) 0.099(16) 0.082(13) -0.002(11) -0.014(10) -0.005(10)
C57 0.086(14) 0.114(18) 0.083(14) 0.022(12) 0.007(12) 0.028(13)
C58 0.079(16) 0.19(3) 0.091(18) -0.002(18) 0.012(14) 0.003(18)
C59 0.30(10) 1.4(5) 0.08(3) -0.13(9) 0.02(5) 0.27(16)
C60 0.42(10) 0.77(17) 0.08(2) -0.13(5) -0.12(4) 0.51(12)
C61 0.25(8) 0.15(5) 0.58(18) 0.16(8) 0.12(9) 0.05(5)
C62 0.14(3) 0.11(2) 0.13(2) -0.007(18) 0.01(2) 0.03(2)
C63 0.15(3) 0.12(2) 0.12(2) -0.076(18) -0.10(2) 0.09(2)
C64 0.096(14) 0.092(14) 0.069(11) 0.019(10) -0.019(11) 0.038(12)
C65 0.061(9) 0.086(13) 0.069(10) 0.004(9) -0.008(8) 0.004(8)
C66 0.065(10) 0.087(14) 0.090(13) -0.027(11) -0.001(10) 0.005(9)
C67 0.102(18) 0.093(17) 0.13(2) 0.004(15) 0.004(15) 0.015(14)
C68 0.097(17) 0.11(2) 0.15(3) -0.047(19) 0.028(17) 0.017(16)
C69 0.085(16) 0.16(3) 0.13(2) -0.05(2) 0.032(15) 0.015(18)
C70 0.078(14) 0.14(2) 0.092(15) -0.011(14) 0.002(12) 0.003(14)
C71 0.057(10) 0.14(2) 0.075(12) -0.007(12) 0.005(9) 0.019(11)
C72 0.046(8) 0.075(11) 0.089(12) -0.008(9) -0.009(8) 0.011(7)
C73 0.043(7) 0.075(11) 0.107(15) 0.011(10) 0.020(9) 0.001(7)
C74 0.061(9) 0.111(15) 0.061(10) 0.010(9) -0.003(8) 0.033(10)
C75 0.093(15) 0.18(3) 0.083(15) 0.044(17) -0.001(13) 0.067(18)
C76 0.072(12) 0.13(2) 0.097(16) 0.008(14) 0.015(12) 0.039(13)
C77 0.13(2) 0.20(3) 0.055(11) 0.001(14) 0.018(12) 0.09(2)
C78 0.082(14) 0.106(18) 0.102(17) 0.009(13) 0.003(13) 0.015(12)
C79 0.050(8) 0.094(14) 0.085(13) 0.006(10) 0.004(9) 0.013(8)
C80 0.061(9) 0.089(13) 0.068(11) -0.003(9) -0.004(8) 0.003(9)
C81 0.064(11) 0.108(17) 0.085(13) 0.016(11) -0.006(10) 0.014(10)
C82 0.064(11) 0.17(3) 0.075(13) 0.019(15) 0.011(10) 0.023(14)
C83 0.069(15) 0.46(9) 0.10(2) -0.02(3) -0.008(15) 0.13(3)
C84 0.17(4) 0.48(10) 0.09(2) -0.10(4) -0.06(2) 0.19(5)
C85 0.18(4) 0.8(2) 0.15(4) -0.14(7) -0.06(4) 0.31(9)
C86 0.10(2) 0.38(8) 0.15(3) -0.05(4) 0.00(2) 0.13(4)
C87 0.11(2) 0.28(5) 0.078(15) -0.05(2) -0.010(15) 0.11(3)
C88 0.058(10) 0.109(16) 0.080(12) 0.004(11) 0.004(9) 0.017(10)
C89 0.062(10) 0.108(17) 0.093(14) 0.019(12) 0.011(10) 0.028(11)
C90 0.066(11) 0.110(19) 0.108(18) 0.007(14) 0.010(11) -0.009(11)
C91 0.091(18) 0.18(3) 0.14(3) 0.06(2) 0.022(18) -0.002(19)
C92 0.12(3) 0.20(5) 0.10(2) 0.05(3) 0.01(2) -0.04(3)
C93 0.072(15) 0.18(4) 0.13(3) 0.07(3) 0.017(17) -0.014(19)
C94 0.054(12) 0.13(2) 0.24(5) 0.10(3) 0.006(18) -0.001(13)
C95 0.056(10) 0.112(19) 0.123(19) 0.049(16) 0.009(11) 0.014(11)
C96 0.051(8) 0.074(12) 0.094(14) 0.007(10) 0.000(8) 0.007(8)
N1 0.066(8) 0.090(11) 0.079(10) -0.025(8) -0.004(8) 0.008(8)
N2 0.076(11) 0.067(10) 0.19(2) -0.054(13) 0.012(13) -0.005(8)
N3 0.062(8) 0.069(9) 0.089(11) -0.012(8) -0.015(8) 0.012(7)
N4 0.084(11) 0.057(9) 0.111(13) -0.003(8) -0.002(9) 0.021(8)
N5 0.055(7) 0.069(9) 0.070(8) 0.000(6) -0.010(6) 0.000(6)
N6 0.051(7) 0.064(8) 0.078(9) 0.000(7) -0.006(6) -0.004(6)
N7 0.055(7) 0.066(8) 0.069(8) -0.002(6) -0.003(6) 0.006(6)
N8 0.065(8) 0.071(9) 0.074(9) -0.001(7) -0.001(7) 0.001(7)
N9 0.062(8) 0.068(9) 0.089(11) -0.018(8) -0.003(7) 0.006(7)
N10 0.066(9) 0.082(11) 0.121(15) -0.032(10) -0.032(9) 0.031(8)
N11 0.061(8) 0.092(12) 0.091(11) 0.021(9) 0.004(8) 0.005(8)
N12 0.068(9) 0.084(11) 0.080(10) -0.006(8) 0.001(8) 0.010(8)
N13 0.069(11) 0.17(2) 0.107(15) 0.052(15) 0.022(10) 0.001(12)
N14 0.068(10) 0.17(2) 0.078(11) -0.008(12) 0.002(9) 0.026(12)
N15 0.103(16) 0.18(3) 0.117(17) 0.056(18) 0.028(14) 0.064(17)
N16 0.106(14) 0.072(11) 0.140(18) -0.033(11) -0.056(14) 0.031(10)
N17 0.073(9) 0.068(9) 0.090(11) -0.001(8) 0.006(8) 0.011(7)
N18 0.072(9) 0.094(12) 0.078(10) -0.010(8) -0.002(8) -0.016(8)
N19 0.056(8) 0.090(12) 0.102(12) -0.002(9) 0.010(8) 0.011(8)
N20 0.074(10) 0.095(12) 0.087(11) 0.008(9) 0.014(9) 0.030(9)
N21 0.064(9) 0.096(12) 0.078(10) 0.008(8) -0.010(8) 0.008(8)
N22 0.076(11) 0.15(2) 0.082(11) -0.015(12) 0.000(9) 0.031(12)
N23 0.061(9) 0.102(13) 0.100(13) 0.007(10) 0.012(8) -0.004(8)
N24 0.050(8) 0.095(13) 0.125(16) 0.029(11) 0.005(9) -0.009(8)
O1 0.052(5) 0.072(7) 0.068(7) -0.010(5) 0.003(5) -0.004(5)
O1C 0.044(5) 0.063(6) 0.068(6) -0.004(5) 0.000(5) -0.010(4)
O2 0.075(8) 0.064(7) 0.104(10) -0.013(7) 0.020(7) -0.012(6)
O2C 0.042(5) 0.078(8) 0.101(9) -0.008(7) -0.004(6) 0.000(5)
O3 0.041(5) 0.23(2) 0.041(6) -0.025(8) -0.008(5) 0.070(9)
O3C 0.053(6) 0.055(6) 0.102(9) -0.003(6) -0.004(6) -0.005(5)
O4 0.072(8) 0.049(6) 0.129(12) -0.008(7) 0.001(8) 0.006(6)
O4C 0.064(7) 0.076(8) 0.080(8) 0.005(6) 0.010(6) 0.003(6)
O5 0.054(6) 0.054(6) 0.091(8) 0.009(5) -0.007(5) -0.002(5)
O5C 0.073(8) 0.097(11) 0.091(9) 0.019(8) 0.009(7) -0.011(7)
O6 0.109(10) 0.080(8) 0.070(7) -0.041(6) 0.033(7) -0.070(8)
O6C 0.052(6) 0.074(8) 0.089(8) -0.003(6) 0.001(6) 0.000(5)
O7 0.052(5) 0.065(7) 0.071(7) -0.006(5) -0.006(5) 0.005(5)
O8 0.057(6) 0.069(7) 0.087(8) 0.002(6) -0.007(6) 0.023(5)
O9 0.070(7) 0.063(7) 0.072(7) -0.016(5) -0.004(6) 0.022(5)
O10 0.059(6) 0.061(7) 0.089(9) -0.016(6) -0.017(6) 0.027(5)
O11 0.066(7) 0.077(8) 0.088(9) -0.001(7) 0.006(6) -0.006(6)
O12 0.070(7) 0.075(8) 0.079(8) -0.008(6) 0.021(6) 0.001(6)
O13 0.078(9) 0.30(3) 0.062(8) 0.018(12) 0.014(7) 0.101(15)
O14 0.072(8) 0.102(11) 0.101(10) 0.038(9) -0.008(8) -0.005(7)
O15 0.080(9) 0.133(14) 0.100(11) 0.037(10) 0.018(8) 0.030(9)
O16 0.063(7) 0.066(8) 0.148(14) -0.023(8) 0.029(8) -0.012(6)
O17 0.083(8) 0.064(7) 0.092(9) -0.003(6) 0.004(7) 0.008(6)
O19 0.066(7) 0.079(8) 0.082(8) -0.009(6) 0.004(6) 0.010(6)
O20 0.065(7) 0.083(9) 0.091(9) -0.002(7) -0.013(6) 0.035(6)
O21 0.070(7) 0.086(9) 0.087(9) -0.003(7) -0.001(7) 0.032(7)
O22 0.065(7) 0.089(9) 0.087(9) -0.003(7) -0.003(6) 0.026(6)
O23 0.069(7) 0.084(9) 0.091(9) 0.005(7) 0.020(7) -0.004(6)
O24 0.079(9) 0.089(10) 0.105(11) 0.024(8) -0.001(8) 0.000(7)
O1W 0.085(10) 0.19(2) 0.102(12) -0.020(13) 0.002(9) 0.002(12)
O2W 0.071(7) 0.069(7) 0.088(8) -0.003(6) -0.001(6) 0.019(6)
O3W 0.072(8) 0.114(12) 0.077(8) 0.005(7) -0.014(7) 0.001(7)
O4W 0.075(8) 0.080(9) 0.094(9) -0.005(7) -0.015(7) 0.019(7)
O5W 0.45(10) 0.11(3) 0.052(17) 0.000(18) 0.03(3) 0.09(4)
O6W 0.107(12) 0.090(10) 0.098(10) 0.006(8) -0.011(9) 0.014(9)
O7W 0.08(2) 0.24(5) 0.09(2) 0.01(3) 0.028(17) -0.04(3)
O8W 0.098(11) 0.129(15) 0.120(13) -0.008(11) 0.010(10) 0.053(11)

loop_
_atom_type_symbol
_atom_type_description
_atom_type_scat_dispersion_real
_atom_type_scat_dispersion_imag
_atom_type_scat_source
C C 0.0033 0.0016 'International Tables Vol C Tables 4.2.6.8 and 6.1.1.4'
H H 0.0000 0.0000 'International Tables Vol C Tables 4.2.6.8 and 6.1.1.4'
N N 0.0061 0.0033 'International Tables Vol C Tables 4.2.6.8 and 6.1.1.4'
O O 0.0106 0.0060 'International Tables Vol C Tables 4.2.6.8 and 6.1.1.4'
Dy Dy -0.1892 4.4098 'International Tables Vol C Tables 4.2.6.8 and 6.1.1.4'
K K 0.2009 0.2494 'International Tables Vol C Tables 4.2.6.8 and 6.1.1.4'

loop_
_geom_angle_atom_site_label_1
_geom_angle_atom_site_label_2
_geom_angle_atom_site_label_3
_geom_angle
O1 C1 N1 123.5(19)
O1 C1 C8 117(2)
N1 C1 C8 119.2(18)
O3C C1O O2C 122.9(15)
O3C C1O O1C 122.3(17)
O2C C1O O1C 114.5(15)
O3C C1O Dy1 57.8(10)
O2C C1O Dy1 176.1(13)
O1C C1O Dy1 64.6(9)
O3C C1O Dy2 176.9(13)
O2C C1O Dy2 54.6(9)
O1C C1O Dy2 60.0(9)
Dy1 C1O Dy2 124.5(6)
N1 C2 C3 118(2)
N1 C2 C7 119(2)
C3 C2 C7 123(2)
O4C C2O O6C 120.7(19)
O4C C2O O5C 122.5(16)
O6C C2O O5C 116.8(19)
O4C C2O Dy4 55.3(10)
O6C C2O Dy4 65.4(11)
O5C C2O Dy4 177.7(14)
O4C C2O Dy3 177.6(14)
O6C C2O Dy3 61.7(10)
O5C C2O Dy3 55.1(10)
Dy4 C2O Dy3 127.2(6)
C2 C3 C4 116(3)
C2 C3 H3 121.8
C4 C3 H3 121.8
C5 C4 C3 120(3)
C5 C4 H4 120.2
C3 C4 H4 120.2
C4 C5 C6 125(3)
C4 C5 H5 117.4
C6 C5 H5 117.4
C7 C6 C5 114(4)
C7 C6 H6 123.2
C5 C6 H6 123.2
C6 C7 C2 121(4)
C6 C7 N2 119(4)
C2 C7 N2 120(2)
N2 C8 O2 126(2)
N2 C8 C1 121(2)
O2 C8 C1 112.7(18)
N3 C9 O3 130.9(18)
N3 C9 C16 126.6(17)
O3 C9 C16 102.2(18)
N3 C9 K1 88.0(11)
O3 C9 K1 52.4(9)
C16 C9 K1 129.3(13)
C11 C10 C15 121(2)
C11 C10 N3 116(2)
C15 C10 N3 122.0(19)
C10 C11 C12 118(3)
C10 C11 H11 121.1
C12 C11 H11 121.1
C11 C12 C13 119(2)
C11 C12 H12 120.5
C13 C12 H12 120.5
C14 C13 C12 117(2)
C14 C13 H13 121.6
C12 C13 H13 121.6
C13 C14 C15 125(3)
C13 C14 H14 117.7
C15 C14 H14 117.7
C14 C15 C10 120(2)
C14 C15 N4 119(2)
C10 C15 N4 120.8(18)
O4 C16 N4 123.6(19)
O4 C16 C9 121.0(18)
N4 C16 C9 115.4(18)
O5 C17 N5 125.1(15)
O5 C17 C24 115.7(14)
N5 C17 C24 118.9(14)
N5 C18 C23 122.7(16)
N5 C18 C19 118.8(16)
C23 C18 C19 117.9(16)
C20 C19 C18 122.7(18)
C20 C19 H19 118.7
C18 C19 H19 118.7
C19 C20 C21 114.9(17)
C19 C20 H20 122.6
C21 C20 H20 122.6
C22 C21 C20 123.9(19)
C22 C21 H21 118.0
C20 C21 H21 118.0
C21 C22 C23 122(2)
C21 C22 H22 118.9
C23 C22 H22 118.9
N6 C23 C18 122.4(15)
N6 C23 C22 119.7(16)
C18 C23 C22 117.7(17)
O6 C24 N6 129.4(17)
O6 C24 C17 108.0(15)
N6 C24 C17 122.5(15)
O6 C24 K2 57.4(9)
N6 C24 K2 86.3(10)
C17 C24 K2 133.7(11)
N8 C25 O8 125.1(16)
N8 C25 C32 120.4(17)
O8 C25 C32 114.5(15)
C27 C26 N8 123.6(19)
C27 C26 C31 116.6(19)
N8 C26 C31 119.7(16)
C26 C27 C28 124(2)
C26 C27 H27 118.1
C28 C27 H27 118.1
C27 C28 C29 117.9(19)
C27 C28 H28 121.1
C29 C28 H28 121.1
C30 C29 C28 122(2)
C30 C29 H29 119.1
C28 C29 H29 119.1
C29 C30 C31 118.8(19)
C29 C30 H30 120.6
C31 C30 H30 120.6
N7 C31 C30 119.3(15)
N7 C31 C26 119.6(16)
C30 C31 C26 120.5(16)
N7 C32 O7 122.3(15)
N7 C32 C25 121.2(16)
O7 C32 C25 116.4(15)
N9 C33 O9 121.0(16)
N9 C33 C40 126.4(15)
O9 C33 C40 112.6(17)
C39 C34 C35 121.9(19)
C39 C34 N9 121(2)
C35 C34 N9 117.6(18)
C36 C35 C34 122(2)
C36 C35 H35 119.1
C34 C35 H35 119.1
C35 C36 C37 117(3)
C35 C36 H36 121.7
C37 C36 H36 121.7
C38 C37 C36 121(3)
C38 C37 H37 119.6
C36 C37 H37 119.6
C37 C38 C39 118(4)
C37 C38 H38 121.2
C39 C38 H38 121.2
C34 C39 N10 125.2(18)
C34 C39 C38 120(3)
N10 C39 C38 115(2)
O10 C40 N10 125.3(19)
O10 C40 C33 118.8(16)
N10 C40 C33 115.8(19)
O12 C41 N12 121.2(18)
O12 C41 C48 116.3(18)
N12 C41 C48 122.5(17)
C47 C42 C43 123(2)
C47 C42 N12 123.0(19)
C43 C42 N12 114(2)
C42 C43 C44 114(3)
C42 C43 H43 123.2
C44 C43 H43 123.2
C45 C44 C43 120(3)
C45 C44 H44 120.0
C43 C44 H44 120.0
C46 C45 C44 122(3)
C46 C45 H45 119.1
C44 C45 H45 119.1
C45 C46 C47 121(3)
C45 C46 H46 119.3
C47 C46 H46 119.3
C42 C47 C46 120(2)
C42 C47 N11 121.4(18)
C46 C47 N11 118(2)
O11 C48 N11 120.4(19)
O11 C48 C41 117.7(16)
N11 C48 C41 121.8(19)
N13 C49 O13 129(3)
N13 C49 C56 124(2)
O13 C49 C56 107(2)
C55 C50 N13 127(3)
C55 C50 C51 121(4)
N13 C50 C51 111(4)
C52 C51 C50 122(4)
C52 C51 H51 119.2
C50 C51 H51 119.2
C51 C52 C53 113(3)
C51 C52 H52 123.4
C53 C52 H52 123.4
C54 C53 C52 124(3)
C54 C53 H53 117.9
C52 C53 H53 117.9
C55 C54 C53 113(4)
C55 C54 H54 123.5
C53 C54 H54 123.5
C50 C55 C54 126(3)
C50 C55 N14 117(3)
C54 C55 N14 116(3)
O14 C56 N14 115(2)
O14 C56 C49 122(2)
N14 C56 C49 122(2)
O15 C57 N15 121(3)
O15 C57 C64 116.2(19)
N15 C57 C64 122(2)
N15 C58 C59 143(3)
N15 C58 C63 124(3)
C59 C58 C63 92(3)
C60 C59 C58 140(4)
C60 C59 H59 110.0
C58 C59 H59 110.0
C61 C60 C59 127(4)
C61 C60 H60 116.4
C59 C60 H60 116.5
C62 C61 C60 98(4)
C62 C61 H61 130.9
C60 C61 H61 130.9
C61 C62 C63 134(4)
C61 C62 H62 112.9
C63 C62 H62 112.9
C62 C63 N16 113(3)
C62 C63 C58 128(3)
N16 C63 C58 118.3(19)
N16 C64 O16 120(2)
N16 C64 C57 123(2)
O16 C64 C57 116.6(18)
O17 C65 N17 118.3(19)
O17 C65 C72 120.2(18)
N17 C65 C72 121.5(17)
C71 C66 C67 124(2)
C71 C66 N17 120.4(17)
C67 C66 N17 116(2)
C66 C67 C68 115(3)
C66 C67 H67 122.5
C68 C67 H67 122.5
C69 C68 C67 121(2)
C69 C68 H68 119.3
C67 C68 H68 119.3
C68 C69 C70 123(3)
C68 C69 H69 118.7
C70 C69 H69 118.7
C69 C70 C71 119(3)
C69 C70 H70 120.4
C71 C70 H70 120.4
C66 C71 N18 120.7(19)
C66 C71 C70 117(2)
N18 C71 C70 122(3)
O18 C72 N18 121.5(19)
O18 C72 C65 118.1(17)
N18 C72 C65 120.4(18)
O18 C72 K4 50.1(9)
N18 C72 K4 89.1(11)
C65 C72 K4 132.1(13)
N19 C73 O19 123.0(19)
N19 C73 C80 119(2)
O19 C73 C80 117.8(16)
N19 C74 C79 123.2(16)
N19 C74 C75 121(2)
C79 C74 C75 115(2)
C76 C75 C74 123(3)
C76 C75 H75 118.5
C74 C75 H75 118.5
C75 C76 C77 120(2)
C75 C76 H76 119.9
C77 C76 H76 119.9
C76 C77 C78 120(3)
C76 C77 H77 119.9
C78 C77 H77 119.9
C79 C78 C77 116(3)
C79 C78 H78 121.9
C77 C78 H78 121.9
C74 C79 C78 124.5(19)
C74 C79 N20 119.4(19)
C78 C79 N20 116(2)
N20 C80 O20 120.8(18)
N20 C80 C73 125.8(19)
O20 C80 C73 113.3(17)
N21 C81 O21 124(2)
N21 C81 C88 119(2)
O21 C81 C88 116.5(18)
N21 C82 C83 121(3)
N21 C82 C87 118(2)
C83 C82 C87 121(2)
C82 C83 C84 115(3)
C82 C83 H83 122.5
C84 C83 H83 122.5
C85 C84 C83 118(3)
C85 C84 H84 121.2
C83 C84 H84 121.2
C84 C85 C86 130(4)
C84 C85 H85 115.2
C86 C85 H85 115.2
C85 C86 C87 122(4)
C85 C86 H86 119.2
C87 C86 H86 119.2
N22 C87 C86 123(3)
N22 C87 C82 122(2)
C86 C87 C82 115(3)
N22 C88 O22 124(2)
N22 C88 C81 122.9(19)
O22 C88 C81 113.6(17)
O23 C89 N23 122(3)
O23 C89 C96 118(2)
N23 C89 C96 120(2)
O23 C89 K3 54.9(13)
N23 C89 K3 85.0(16)
C96 C89 K3 133.0(12)
C91 C90 C95 116(3)
C91 C90 N23 123(3)
C95 C90 N23 121(2)
C90 C91 C92 124(4)
C90 C91 H91 118.0
C92 C91 H91 118.0
C93 C92 C91 118(4)
C93 C92 H92 120.9
C91 C92 H92 120.9
C92 C93 C94 124(4)
C92 C93 H93 118.1
C94 C93 H93 118.1
C93 C94 C95 120(4)
C93 C94 H94 120.1
C95 C94 H94 120.1
N24 C95 C90 121(2)
N24 C95 C94 122(3)
C90 C95 C94 117(3)
O24 C96 N24 123(2)
O24 C96 C89 117.0(19)
N24 C96 C89 120(2)
C1 N1 C2 121(2)
C98 N1C C99 127(4)
C98 N1C C97 110(4)
C99 N1C C97 111(2)
C98 N1C C100 108(4)
C99 N1C C100 96(3)
C97 N1C C100 102(3)
C8 N2 C7 119(2)
C103 N2C C101 111(3)
C103 N2C C104 108(3)
C101 N2C C104 105(3)
C103 N2C C102 116(3)
C101 N2C C102 107(2)
C104 N2C C102 109(2)
C9 N3 C10 116.8(19)
C105 N3C C108 110(2)
C105 N3C C106 110.6(18)
C108 N3C C106 110.2(18)
C105 N3C C107 107(2)
C108 N3C C107 111(2)
C106 N3C C107 109.2(19)
C16 N4 C15 118.1(18)
C110 N4C C111 112(3)
C110 N4C C112 109.5(19)
C111 N4C C112 114(2)
C110 N4C C109 110(2)
C111 N4C C109 107(2)
C112 N4C C109 104.3(18)
C17 N5 C18 118.1(15)
C114 N5C C115 114(3)
C114 N5C C113 118(3)
C115 N5C C113 109(3)
C114 N5C C116 97(3)
C115 N5C C116 118(3)
C113 N5C C116 100(3)
C24 N6 C23 115.1(15)
C117 N6C C120 112(3)
C117 N6C C118 115(4)
C120 N6C C118 111(4)
C117 N6C C119 106(2)
C120 N6C C119 90(4)
C118 N6C C119 120(4)
C32 N7 C31 118.8(14)
C123 N7C C121 105(3)
C123 N7C C122 109(3)
C121 N7C C122 107(2)
C123 N7C C124 111(3)
C121 N7C C124 113(3)
C122 N7C C124 112(3)
C25 N8 C26 120.2(16)
C125 N8C C126 113(2)
C125 N8C C128 108(2)
C126 N8C C128 105(2)
C125 N8C C127 113(2)
C126 N8C C127 107(2)
C128 N8C C127 111(2)
C33 N9 C34 114.4(16)
C132 N9C C131 112(3)
C132 N9C C130 112(3)
C131 N9C C130 110(2)
C132 N9C C129 114(3)
C131 N9C C129 102(2)
C130 N9C C129 105(2)
C40 N10 C39 117.4(17)
C133 N10C C134 134(3)
C133 N10C C136 105(3)
C134 N10C C136 108(3)
C133 N10C C135 99(3)
C134 N10C C135 102(2)
C136 N10C C135 104(2)
C48 N11 C47 116.0(19)
C139 N11C C140 105(2)
C139 N11C C137 112(2)
C140 N11C C137 109(2)
C139 N11C C138 109(2)
C140 N11C C138 108(2)
C137 N11C C138 114(2)
C41 N12 C42 115.2(18)
C141 N12C C142 119(3)
C141 N12C C144 119(2)
C142 N12C C144 106.5(19)
C141 N12C C143 96(3)
C142 N12C C143 106(2)
C144 N12C C143 109(2)
C49 N13 C50 114(3)
C56 N14 C55 115(2)
C58 N15 C57 117(3)
C64 N16 C63 113(2)
C65 N17 C66 117.0(17)
C72 N18 C71 119.9(19)
C73 N19 C74 117.9(18)
C80 N20 C79 114.5(18)
C81 N21 C82 121(2)
C88 N22 C87 116(2)
C89 N23 C90 118(2)
C89 N23 K3 72.9(14)
C90 N23 K3 141.0(14)
C96 N24 C95 120(2)
C1 O1 Dy1 119.4(13)
C1 O1 K1 132.6(14)
Dy1 O1 K1 99.9(4)
C1O O1C Dy2 93.0(10)
C1O O1C Dy1 87.5(10)
Dy2 O1C Dy1 179.3(5)
C1O O1C K1 141.1(9)
Dy2 O1C K1 90.0(3)
Dy1 O1C K1 90.0(3)
C1O O1C K2 133.2(9)
Dy2 O1C K2 90.6(3)
Dy1 O1C K2 88.7(3)
K1 O1C K2 85.5(3)
C8 O2 Dy1 120.6(12)
C1O O2C Dy2 99.1(9)
C9 O3 Dy1 132.1(17)
C9 O3 K1 106.4(10)
Dy1 O3 K1 99.6(4)
C9 O3 K2 121.4(13)
Dy1 O3 K2 98.3(4)
K1 O3 K2 88.8(6)
C1O O3C Dy1 96.7(10)
C16 O4 Dy1 119.4(13)
C2O O4C Dy4 98.1(11)
C17 O5 Dy2 116.9(10)
C2O O5C Dy3 97.8(11)
C24 O6 Dy2 125.5(13)
C24 O6 K1 129.5(12)
Dy2 O6 K1 101.0(4)
C24 O6 K2 100.3(11)
Dy2 O6 K2 98.8(4)
K1 O6 K2 89.5(5)
C2O O6C Dy3 91.6(12)
C2O O6C Dy4 87.5(12)
Dy3 O6C Dy4 178.1(6)
C2O O6C K3 135.6(11)
Dy3 O6C K3 91.4(4)
Dy4 O6C K3 90.4(4)
C2O O6C K4 139.5(11)
Dy3 O6C K4 90.5(4)
Dy4 O6C K4 89.1(4)
K3 O6C K4 84.7(4)
C32 O7 Dy2 118.0(10)
C32 O7 K1 137.9(10)
Dy2 O7 K1 100.4(4)
C25 O8 Dy2 121.4(10)
C33 O9 Dy2 119.6(11)
C33 O9 K2 136.2(12)
Dy2 O9 K2 102.2(4)
C40 O10 Dy2 120.5(12)
C48 O11 Dy1 116.0(11)
C41 O12 Dy1 117.8(13)
C41 O12 K2 139.4(13)
Dy1 O12 K2 100.4(4)
C49 O13 Dy3 129(2)
C56 O14 Dy3 114.4(14)
C56 O14 K3 140.8(15)
Dy3 O14 K3 101.4(5)
C57 O15 Dy3 118.5(16)
C64 O16 Dy3 116.7(13)
C64 O16 K4 132.0(14)
Dy3 O16 K4 105.8(7)
C65 O17 Dy3 115.1(13)
C72 O18 Dy3 115.1(12)
C72 O18 K3 135.1(12)
Dy3 O18 K3 98.8(5)
C72 O18 K4 108.9(11)
Dy3 O18 K4 99.2(5)
K3 O18 K4 92.8(4)
C73 O19 Dy4 119.2(11)
C73 O19 K4 137.1(11)
Dy4 O19 K4 102.8(5)
C80 O20 Dy4 120.3(12)
C81 O21 Dy4 119.8(14)
C81 O21 K3 135.8(16)
Dy4 O21 K3 99.6(4)
C88 O22 Dy4 120.0(13)
C89 O23 Dy4 115.5(14)
C89 O23 K4 137.0(12)
Dy4 O23 K4 100.8(5)
C89 O23 K3 103.0(15)
Dy4 O23 K3 97.4(5)
K4 O23 K3 93.9(5)
C96 O24 Dy4 114.4(14)
O3 Dy1 O11 131.8(5)
O3 Dy1 O4 63.5(6)
O11 Dy1 O4 83.7(5)
O3 Dy1 O2 133.2(5)
O11 Dy1 O2 75.7(5)
O4 Dy1 O2 88.9(5)
O3 Dy1 O1 74.1(4)
O11 Dy1 O1 142.3(5)
O4 Dy1 O1 87.8(5)
O2 Dy1 O1 67.4(4)
O3 Dy1 O12 78.2(4)
O11 Dy1 O12 69.6(5)
O4 Dy1 O12 94.3(5)
O2 Dy1 O12 144.5(5)
O1 Dy1 O12 147.9(4)
O3 Dy1 O3C 130.9(6)
O11 Dy1 O3C 83.5(5)
O4 Dy1 O3C 165.4(5)
O2 Dy1 O3C 81.3(5)
O1 Dy1 O3C 98.3(5)
O12 Dy1 O3C 87.6(5)
O3 Dy1 O1C 77.5(5)
O11 Dy1 O1C 126.9(4)
O4 Dy1 O1C 141.1(4)
O2 Dy1 O1C 119.2(5)
O1 Dy1 O1C 80.2(4)
O12 Dy1 O1C 78.2(4)
O3C Dy1 O1C 53.5(4)
O3 Dy1 C1O 105.5(6)
O11 Dy1 C1O 105.0(5)
O4 Dy1 C1O 169.0(5)
O2 Dy1 C1O 99.6(5)
O1 Dy1 C1O 89.2(5)
O12 Dy1 C1O 82.8(5)
O3C Dy1 C1O 25.5(4)
O1C Dy1 C1O 28.0(4)
O3 Dy1 K2 47.3(4)
O11 Dy1 K2 112.3(4)
O4 Dy1 K2 99.3(4)
O2 Dy1 K2 169.0(4)
O1 Dy1 K2 105.3(3)
O12 Dy1 K2 42.7(3)
O3C Dy1 K2 92.0(3)
O1C Dy1 K2 50.1(2)
C1O Dy1 K2 71.4(3)
O3 Dy1 K1 46.2(4)
O11 Dy1 K1 174.2(4)
O4 Dy1 K1 98.5(4)
O2 Dy1 K1 109.6(4)
O1 Dy1 K1 43.5(3)
O12 Dy1 K1 104.8(3)
O3C Dy1 K1 94.9(3)
O1C Dy1 K1 48.8(2)
C1O Dy1 K1 72.2(3)
K2 Dy1 K1 62.11(9)
O6 Dy2 O8 133.3(5)
O6 Dy2 O5 65.5(4)
O8 Dy2 O5 87.1(5)
O6 Dy2 O9 75.6(4)
O8 Dy2 O9 145.8(4)
O5 Dy2 O9 92.0(5)
O6 Dy2 O10 129.6(4)
O8 Dy2 O10 78.4(4)
O5 Dy2 O10 82.2(5)
O9 Dy2 O10 67.6(4)
O6 Dy2 O7 75.7(4)
O8 Dy2 O7 68.0(4)
O5 Dy2 O7 92.1(4)
O9 Dy2 O7 146.2(4)
O10 Dy2 O7 146.2(4)
O6 Dy2 O2C 129.3(5)
O8 Dy2 O2C 82.8(5)
O5 Dy2 O2C 165.0(4)
O9 Dy2 O2C 90.2(5)
O10 Dy2 O2C 84.9(5)
O7 Dy2 O2C 94.3(4)
O6 Dy2 O1C 76.2(4)
O8 Dy2 O1C 120.3(4)
O5 Dy2 O1C 141.7(4)
O9 Dy2 O1C 79.5(4)
O10 Dy2 O1C 126.5(4)
O7 Dy2 O1C 76.6(4)
O2C Dy2 O1C 53.2(4)
O6 Dy2 C1O 103.2(5)
O8 Dy2 C1O 101.3(5)
O5 Dy2 C1O 168.7(4)
O9 Dy2 C1O 85.3(5)
O10 Dy2 C1O 106.8(5)
O7 Dy2 C1O 84.1(4)
O2C Dy2 C1O 26.3(4)
O1C Dy2 C1O 27.0(4)
O6 Dy2 K1 44.6(3)
O8 Dy2 K1 110.4(3)
O5 Dy2 K1 98.5(3)
O9 Dy2 K1 103.6(3)
O10 Dy2 K1 171.2(3)
O7 Dy2 K1 42.6(3)
O2C Dy2 K1 95.4(3)
O1C Dy2 K1 49.1(2)
C1O Dy2 K1 71.6(3)
O6 Dy2 K2 47.2(4)
O8 Dy2 K2 169.3(3)
O5 Dy2 K2 101.0(3)
O9 Dy2 K2 41.9(3)
O10 Dy2 K2 109.4(3)
O7 Dy2 K2 104.4(3)
O2C Dy2 K2 90.5(3)
O1C Dy2 K2 49.3(2)
C1O Dy2 K2 69.8(3)
K1 Dy2 K2 61.80(8)
O13 Dy3 O16 152.2(7)
O13 Dy3 O15 82.0(7)
O16 Dy3 O15 70.5(6)
O13 Dy3 O14 64.5(7)
O16 Dy3 O14 143.3(6)
O15 Dy3 O14 145.9(5)
O13 Dy3 O5C 81.2(6)
O16 Dy3 O5C 98.2(6)
O15 Dy3 O5C 82.3(6)
O14 Dy3 O5C 86.2(6)
O13 Dy3 O17 87.3(7)
O16 Dy3 O17 86.9(5)
O15 Dy3 O17 85.4(6)
O14 Dy3 O17 98.7(6)
O5C Dy3 O17 164.2(5)
O13 Dy3 O18 130.3(5)
O16 Dy3 O18 72.0(6)
O15 Dy3 O18 135.3(5)
O14 Dy3 O18 76.2(5)
O5C Dy3 O18 126.7(5)
O17 Dy3 O18 69.1(5)
O13 Dy3 O6C 120.4(7)
O16 Dy3 O6C 78.9(4)
O15 Dy3 O6C 121.2(6)
O14 Dy3 O6C 74.6(5)
O5C Dy3 O6C 53.7(5)
O17 Dy3 O6C 142.1(5)
O18 Dy3 O6C 73.1(4)
O13 Dy3 C2O 101.9(7)
O16 Dy3 C2O 87.8(5)
O15 Dy3 C2O 102.2(6)
O14 Dy3 C2O 79.8(6)
O5C Dy3 C2O 27.1(5)
O17 Dy3 C2O 168.7(5)
O18 Dy3 C2O 99.8(5)
O6C Dy3 C2O 26.6(5)
O13 Dy3 K3 106.4(6)
O16 Dy3 K3 101.4(4)
O15 Dy3 K3 168.7(6)
O14 Dy3 K3 41.9(4)
O5C Dy3 K3 91.5(4)
O17 Dy3 K3 102.2(4)
O18 Dy3 K3 43.8(3)
O6C Dy3 K3 48.2(3)
C2O Dy3 K3 69.1(4)
O13 Dy3 K4 166.8(6)
O16 Dy3 K4 40.7(4)
O15 Dy3 K4 110.1(5)
O14 Dy3 K4 102.8(4)
O5C Dy3 K4 95.0(4)
O17 Dy3 K4 98.5(4)
O18 Dy3 K4 43.7(3)
O6C Dy3 K4 49.4(3)
C2O Dy3 K4 71.1(4)
K3 Dy3 K4 60.89(12)
O19 Dy4 O22 144.7(5)
O19 Dy4 O4C 87.9(5)
O22 Dy4 O4C 82.5(5)
O19 Dy4 O20 69.0(4)
O22 Dy4 O20 77.3(4)
O4C Dy4 O20 91.6(5)
O19 Dy4 O21 145.9(5)
O22 Dy4 O21 68.9(5)
O4C Dy4 O21 93.0(5)
O20 Dy4 O21 144.9(4)
O19 Dy4 O23 76.9(5)
O22 Dy4 O23 135.0(5)
O4C Dy4 O23 126.4(5)
O20 Dy4 O23 127.5(5)
O21 Dy4 O23 75.2(5)
O19 Dy4 O24 99.9(5)
O22 Dy4 O24 83.9(6)
O4C Dy4 O24 165.2(5)
O20 Dy4 O24 79.7(6)
O21 Dy4 O24 87.5(6)
O23 Dy4 O24 68.1(6)
O19 Dy4 O6C 72.8(4)
O22 Dy4 O6C 124.7(5)
O4C Dy4 O6C 53.7(4)
O20 Dy4 O6C 128.6(5)
O21 Dy4 O6C 80.4(5)
O23 Dy4 O6C 72.7(5)
O24 Dy4 O6C 140.7(5)
O19 Dy4 C2O 78.8(5)
O22 Dy4 C2O 104.4(5)
O4C Dy4 C2O 26.6(5)
O20 Dy4 C2O 110.9(5)
O21 Dy4 C2O 87.0(5)
O23 Dy4 C2O 99.8(5)
O24 Dy4 C2O 167.6(6)
O6C Dy4 C2O 27.0(5)
O19 Dy4 K3 102.3(3)
O22 Dy4 K3 111.8(4)
O4C Dy4 K3 91.4(4)
O20 Dy4 K3 170.7(3)
O21 Dy4 K3 43.6(3)
O23 Dy4 K3 44.8(4)
O24 Dy4 K3 99.1(4)
O6C Dy4 K3 48.2(3)
C2O Dy4 K3 69.4(4)
O19 Dy4 K4 41.8(3)
O22 Dy4 K4 172.6(4)
O4C Dy4 K4 95.4(3)
O20 Dy4 K4 109.9(3)
O21 Dy4 K4 104.3(3)
O23 Dy4 K4 41.9(4)
O24 Dy4 K4 98.9(4)
O6C Dy4 K4 49.7(3)
C2O Dy4 K4 71.8(4)
K3 Dy4 K4 61.06(11)
O7 K1 O1 101.4(4)
O7 K1 O6 62.4(4)
O1 K1 O6 130.3(4)
O7 K1 O1W 117.5(6)
O1 K1 O1W 125.0(6)
O6 K1 O1W 102.7(6)
O7 K1 O3 128.3(3)
O1 K1 O3 59.4(5)
O6 K1 O3 92.7(5)
O1W K1 O3 111.7(5)
O7 K1 O2W 75.5(4)
O1 K1 O2W 78.0(4)
O6 K1 O2W 132.0(4)
O1W K1 O2W 76.1(5)
O3 K1 O2W 133.1(5)
O7 K1 O1C 65.6(4)
O1 K1 O1C 68.3(3)
O6 K1 O1C 62.2(3)
O1W K1 O1C 162.3(5)
O3 K1 O1C 62.7(3)
O2W K1 O1C 120.5(4)
O7 K1 C9 149.5(4)
O1 K1 C9 65.5(4)
O6 K1 C9 103.8(4)
O1W K1 C9 91.4(6)
O3 K1 C9 21.2(3)
O2W K1 C9 124.2(4)
O1C K1 C9 83.8(4)
O7 K1 Dy2 36.9(3)
O1 K1 Dy2 104.2(3)
O6 K1 Dy2 34.4(3)
O1W K1 Dy2 130.4(6)
O3 K1 Dy2 97.3(3)
O2W K1 Dy2 112.2(3)
O1C K1 Dy2 40.9(2)
C9 K1 Dy2 116.6(3)
O7 K1 Dy1 100.6(3)
O1 K1 Dy1 36.6(2)
O6 K1 Dy1 96.9(3)
O1W K1 Dy1 141.9(5)
O3 K1 Dy1 34.2(3)
O2W K1 Dy1 113.3(3)
O1C K1 Dy1 41.2(2)
C9 K1 Dy1 51.9(3)
Dy2 K1 Dy1 82.06(8)
O7 K1 K2 96.8(3)
O1 K1 K2 95.3(3)
O6 K1 K2 46.8(3)
O1W K1 K2 115.4(4)
O3 K1 K2 46.0(4)
O2W K1 K2 168.3(3)
O1C K1 K2 47.8(2)
C9 K1 K2 59.4(2)
Dy2 K1 K2 59.86(8)
Dy1 K1 K2 58.88(8)
O3W K2 O12 108.4(5)
O3W K2 O9 141.8(5)
O12 K2 O9 101.5(4)
O3W K2 O4W 89.1(4)
O12 K2 O4W 74.9(4)
O9 K2 O4W 76.1(4)
O3W K2 O3 87.4(4)
O12 K2 O3 62.7(4)
O9 K2 O3 128.2(4)
O4W K2 O3 133.7(5)
O3W K2 O6 115.1(5)
O12 K2 O6 126.3(4)
O9 K2 O6 60.0(4)
O4W K2 O6 133.3(4)
O3 K2 O6 88.9(4)
O3W K2 O1C 147.8(4)
O12 K2 O1C 66.5(4)
O9 K2 O1C 66.9(4)
O4W K2 O1C 117.9(4)
O3 K2 O1C 61.6(3)
O6 K2 O1C 59.9(3)
O3W K2 C24 98.2(5)
O12 K2 C24 148.5(5)
O9 K2 C24 63.8(4)
O4W K2 C24 123.1(5)
O3 K2 C24 103.1(5)
O6 K2 C24 22.3(4)
O1C K2 C24 82.1(4)
O3W K2 Dy1 115.2(4)
O12 K2 Dy1 36.9(3)
O9 K2 Dy1 103.0(3)
O4W K2 Dy1 111.0(3)
O3 K2 Dy1 34.4(3)
O6 K2 Dy1 94.5(2)
O1C K2 Dy1 41.2(2)
C24 K2 Dy1 115.9(3)
O3W K2 Dy2 148.6(4)
O12 K2 Dy2 100.6(3)
O9 K2 Dy2 35.9(3)
O4W K2 Dy2 110.5(3)
O3 K2 Dy2 95.4(3)
O6 K2 Dy2 34.0(3)
O1C K2 Dy2 40.1(2)
C24 K2 Dy2 50.6(3)
Dy1 K2 Dy2 81.35(8)
O3W K2 K1 105.7(4)
O12 K2 K1 95.9(3)
O9 K2 K1 94.1(3)
O4W K2 K1 164.6(3)
O3 K2 K1 45.2(3)
O6 K2 K1 43.7(2)
O1C K2 K1 46.7(2)
C24 K2 K1 60.0(3)
Dy1 K2 K1 59.01(8)
Dy2 K2 K1 58.35(8)
O14 K3 O5W 109.1(16)
O14 K3 O21 101.3(6)
O5W K3 O21 134.2(10)
O14 K3 O18 66.4(5)
O5W K3 O18 92.9(10)
O21 K3 O18 131.1(5)
O14 K3 O23 127.1(5)
O5W K3 O23 116.5(18)
O21 K3 O23 64.1(4)
O18 K3 O23 85.5(5)
O14 K3 O6W 75.8(5)
O5W K3 O6W 79.7(16)
O21 K3 O6W 75.4(5)
O18 K3 O6W 136.7(5)
O23 K3 O6W 135.9(5)
O14 K3 O6C 64.5(4)
O5W K3 O6C 155.7(11)
O21 K3 O6C 69.1(4)
O18 K3 O6C 62.8(4)
O23 K3 O6C 62.8(4)
O6W K3 O6C 118.6(5)
O14 K3 C89 148.6(6)
O5W K3 C89 100.0(17)
O21 K3 C89 64.0(5)
O18 K3 C89 101.3(5)
O23 K3 C89 22.1(5)
O6W K3 C89 122.0(5)
O6C K3 C89 84.1(5)
O14 K3 N23 164.8(5)
O5W K3 N23 78.0(17)
O21 K3 N23 81.4(5)
O18 K3 N23 100.4(5)
O23 K3 N23 40.7(5)
O6W K3 N23 119.1(5)
O6C K3 N23 103.3(4)
C89 K3 N23 22.1(5)
O14 K3 Dy4 99.5(4)
O5W K3 Dy4 151.2(16)
O21 K3 Dy4 36.8(3)
O18 K3 Dy4 96.2(3)
O23 K3 Dy4 37.8(3)
O6W K3 Dy4 110.6(4)
O6C K3 Dy4 41.4(3)
C89 K3 Dy4 51.5(4)
N23 K3 Dy4 73.6(4)
O14 K3 Dy3 36.7(3)
O5W K3 Dy3 120.1(10)
O21 K3 Dy3 104.8(4)
O18 K3 Dy3 37.5(3)
O23 K3 Dy3 95.0(3)
O6W K3 Dy3 112.1(4)
O6C K3 Dy3 40.5(3)
C89 K3 Dy3 116.9(4)
N23 K3 Dy3 128.1(4)
Dy4 K3 Dy3 81.86(10)
O14 K3 K4 96.5(4)
O5W K3 K4 113.0(15)
O21 K3 K4 96.1(3)
O18 K3 K4 43.8(3)
O23 K3 K4 42.0(3)
O6W K3 K4 167.0(4)
O6C K3 K4 48.4(2)
C89 K3 K4 60.3(4)
N23 K3 K4 68.3(4)
Dy4 K3 K4 59.58(11)
Dy3 K3 K4 59.88(11)
O23 K4 O16 127.6(5)
O23 K4 O19 67.0(5)
O16 K4 O19 95.5(5)
O23 K4 O18 87.4(5)
O16 K4 O18 60.9(5)
O19 K4 O18 123.5(4)
O23 K4 O8W 135.6(6)
O16 K4 O8W 79.0(6)
O19 K4 O8W 76.6(5)
O18 K4 O8W 135.3(6)
O23 K4 O7W 85.7(12)
O16 K4 O7W 141.9(12)
O19 K4 O7W 116.8(11)
O18 K4 O7W 109.9(9)
O8W K4 O7W 88.9(10)
O23 K4 O6C 63.0(4)
O16 K4 O6C 65.2(4)
O19 K4 O6C 61.8(4)
O18 K4 O6C 61.7(4)
O8W K4 O6C 120.0(5)
O7W K4 O6C 147.2(11)
O23 K4 C72 102.3(5)
O16 K4 C72 62.4(5)
O19 K4 C72 143.5(5)
O18 K4 C72 21.1(4)
O8W K4 C72 122.1(6)
O7W K4 C72 96.0(10)
O6C K4 C72 82.0(4)
O23 K4 Dy4 37.3(3)
O16 K4 Dy4 101.5(3)
O19 K4 Dy4 35.4(3)
O18 K4 Dy4 95.7(3)
O8W K4 Dy4 112.0(4)
O7W K4 Dy4 116.5(12)
O6C K4 Dy4 41.3(3)
C72 K4 Dy4 116.5(3)
O23 K4 Dy3 96.3(3)
O16 K4 Dy3 33.6(4)
O19 K4 Dy3 94.4(3)
O18 K4 Dy3 37.1(3)
O8W K4 Dy3 111.5(5)
O7W K4 Dy3 146.4(9)
O6C K4 Dy3 40.1(3)
C72 K4 Dy3 50.7(3)
Dy4 K4 Dy3 81.41(10)
O23 K4 K3 44.2(3)
O16 K4 K3 92.7(4)
O19 K4 K3 94.3(3)
O18 K4 K3 43.4(3)
O8W K4 K3 166.9(4)
O7W K4 K3 103.8(9)
O6C K4 K3 46.9(3)
C72 K4 K3 60.8(3)
Dy4 K4 K3 59.36(11)
Dy3 K4 K3 59.23(11)

loop_
_geom_bond_atom_site_label_1
_geom_bond_atom_site_label_2
_geom_bond_distance
_geom_bond_site_symmetry_2
C1 O1 1.26(2) .
C1 N1 1.32(3) .
C1 C8 1.52(3) .
C1O O3C 1.22(2) .
C1O O2C 1.30(2) .
C1O O1C 1.323(19) .
C1O Dy1 2.82(2) .
C1O Dy2 2.910(19) .
C2 N1 1.38(3) .
C2 C3 1.40(4) .
C2 C7 1.43(4) .
C2O O4C 1.27(2) .
C2O O6C 1.28(2) .
C2O O5C 1.31(3) .
C2O Dy4 2.81(2) .
C2O Dy3 2.85(2) .
C3 C4 1.47(3) .
C3 H3 0.9300 .
C4 C5 1.28(5) .
C4 H4 0.9300 .
C5 C6 1.54(7) .
C5 H5 0.9300 .
C6 C7 1.37(4) .
C6 H6 0.9300 .
C7 N2 1.43(4) .
C8 N2 1.26(3) .
C8 O2 1.29(3) .
C9 N3 1.26(2) .
C9 O3 1.29(2) .
C9 C16 1.49(3) .
C9 K1 3.427(18) .
C10 C11 1.35(3) .
C10 C15 1.38(3) .
C10 N3 1.39(3) .
C11 C12 1.43(3) .
C11 H11 0.9300 .
C12 C13 1.46(4) .
C12 H12 0.9300 .
C13 C14 1.31(4) .
C13 H13 0.9300 .
C14 C15 1.34(3) .
C14 H14 0.9300 .
C15 N4 1.42(3) .
C16 O4 1.20(2) .
C16 N4 1.38(3) .
C17 O5 1.288(19) .
C17 N5 1.29(2) .
C17 C24 1.51(2) .
C18 N5 1.36(2) .
C18 C23 1.38(2) .
C18 C19 1.42(3) .
C19 C20 1.42(3) .
C19 H19 0.9300 .
C20 C21 1.43(3) .
C20 H20 0.9300 .
C21 C22 1.24(3) .
C21 H21 0.9300 .
C22 C23 1.48(2) .
C22 H22 0.9300 .
C23 N6 1.35(2) .
C24 O6 1.308(19) .
C24 N6 1.33(2) .
C24 K2 3.393(17) .
C25 N8 1.27(2) .
C25 O8 1.28(2) .
C25 C32 1.51(2) .
C26 C27 1.34(3) .
C26 N8 1.38(3) .
C26 C31 1.45(2) .
C27 C28 1.41(3) .
C27 H27 0.9300 .
C28 C29 1.41(3) .
C28 H28 0.9300 .
C29 C30 1.35(3) .
C29 H29 0.9300 .
C30 C31 1.42(3) .
C30 H30 0.9300 .
C31 N7 1.38(2) .
C32 N7 1.29(2) .
C32 O7 1.31(2) .
C33 N9 1.30(3) .
C33 O9 1.312(18) .
C33 C40 1.53(3) .
C34 C39 1.34(3) .
C34 C35 1.39(3) .
C34 N9 1.43(2) .
C35 C36 1.35(3) .
C35 H35 0.9300 .
C36 C37 1.49(5) .
C36 H36 0.9300 .
C37 C38 1.37(5) .
C37 H37 0.9300 .
C38 C39 1.45(3) .
C38 H38 0.9300 .
C39 N10 1.41(4) .
C40 O10 1.20(2) .
C40 N10 1.33(3) .
C41 O12 1.25(2) .
C41 N12 1.31(3) .
C41 C48 1.51(3) .
C42 C47 1.39(3) .
C42 C43 1.43(3) .
C42 N12 1.44(3) .
C43 C44 1.51(4) .
C43 H43 0.9300 .
C44 C45 1.41(6) .
C44 H44 0.9300 .
C45 C46 1.33(5) .
C45 H45 0.9300 .
C46 C47 1.40(3) .
C46 H46 0.9300 .
C47 N11 1.43(3) .
C48 O11 1.31(2) .
C48 N11 1.33(2) .
C49 N13 1.23(3) .
C49 O13 1.30(3) .
C49 C56 1.37(3) .
C50 C55 1.25(5) .
C50 N13 1.45(5) .
C50 C51 1.50(4) .
C51 C52 1.34(5) .
C51 H51 0.9300 .
C52 C53 1.49(8) .
C52 H52 0.9300 .
C53 C54 1.48(5) .
C53 H53 0.9300 .
C54 C55 1.36(4) .
C54 H54 0.9300 .
C55 N14 1.43(3) .
C56 O14 1.28(3) .
C56 N14 1.36(3) .
C57 O15 1.30(3) .
C57 N15 1.37(3) .
C57 C64 1.41(4) .
C58 N15 1.23(4) .
C58 C59 1.4000(12) .
C58 C63 1.52(5) .
C59 C60 1.4000(12) .
C59 H59 0.9300 .
C60 C61 1.4000(12) .
C60 H60 0.9300 .
C61 C62 1.4000(12) .
C61 H61 0.9300 .
C62 C63 1.4000(12) .
C62 H62 0.9300 .
C63 N16 1.42(4) .
C64 N16 1.38(3) .
C64 O16 1.41(3) .
C65 O17 1.27(2) .
C65 N17 1.35(3) .
C65 C72 1.45(3) .
C66 C71 1.38(3) .
C66 C67 1.41(3) .
C66 N17 1.43(3) .
C67 C68 1.43(4) .
C67 H67 0.9300 .
C68 C69 1.32(5) .
C68 H68 0.9300 .
C69 C70 1.38(4) .
C69 H69 0.9300 .
C70 C71 1.41(3) .
C70 H70 0.9300 .
C71 N18 1.41(3) .
C72 O18 1.28(2) .
C72 N18 1.31(3) .
C72 K4 3.36(2) .
C73 N19 1.30(3) .
C73 O19 1.35(3) .
C73 C80 1.47(3) .
C74 N19 1.37(3) .
C74 C79 1.38(3) .
C74 C75 1.41(3) .
C75 C76 1.32(4) .
C75 H75 0.9300 .
C76 C77 1.40(4) .
C76 H76 0.9300 .
C77 C78 1.41(3) .
C77 H77 0.9300 .
C78 C79 1.38(3) .
C78 H78 0.9300 .
C79 N20 1.46(2) .
C80 N20 1.27(3) .
C80 O20 1.35(2) .
C81 N21 1.25(3) .
C81 O21 1.26(2) .
C81 C88 1.52(3) .
C82 N21 1.37(3) .
C82 C83 1.46(4) .
C82 C87 1.46(4) .
C83 C84 1.50(5) .
C83 H83 0.9300 .
C84 C85 1.27(6) .
C84 H84 0.9300 .
C85 C86 1.29(6) .
C85 H85 0.9300 .
C86 C87 1.40(4) .
C86 H86 0.9300 .
C87 N22 1.37(3) .
C88 N22 1.30(3) .
C88 O22 1.36(2) .
C89 O23 1.26(3) .
C89 N23 1.29(3) .
C89 C96 1.50(3) .
C89 K3 3.27(3) .
C90 C91 1.33(4) .
C90 C95 1.37(4) .
C90 N23 1.44(3) .
C91 C92 1.39(5) .
C91 H91 0.9300 .
C92 C93 1.21(6) .
C92 H92 0.9300 .
C93 C94 1.31(6) .
C93 H93 0.9300 .
C94 C95 1.43(4) .
C94 H94 0.9300 .
C95 N24 1.36(4) .
C96 O24 1.29(3) .
C96 N24 1.30(3) .
C97 N1C 1.58(4) .
C98 N1C 1.39(7) .
C99 N1C 1.46(4) .
C100 N1C 1.596(19) .
C101 N2C 1.54(4) .
C102 N2C 1.60(4) .
C103 N2C 1.29(5) .
C104 N2C 1.55(5) .
C105 N3C 1.44(3) .
C106 N3C 1.50(3) .
C107 N3C 1.50(4) .
C108 N3C 1.48(3) .
C109 N4C 1.57(3) .
C110 N4C 1.44(3) .
C111 N4C 1.50(5) .
C112 N4C 1.51(3) .
C113 N5C 1.58(5) .
C114 N5C 1.53(5) .
C115 N5C 1.55(5) .
C116 N5C 1.62(5) .
C117 N6C 1.41(2) .
C118 N6C 1.41(2) .
C119 N6C 1.598(19) .
C120 N6C 1.412(16) .
C121 N7C 1.4008(12) .
C122 N7C 1.4014(12) .
C123 N7C 1.4001(12) .
C124 N7C 1.4014(12) .
C125 N8C 1.4008(12) .
C126 N8C 1.4008(12) .
C127 N8C 1.4021(12) .
C128 N8C 1.4015(12) .
C129 N9C 1.599(19) .
C130 N9C 1.49(4) .
C131 N9C 1.44(2) .
C132 N9C 1.41(2) .
C133 N10C 1.41(2) .
C134 N10C 1.41(2) .
C135 N10C 1.589(19) .
C136 N10C 1.566(18) .
C137 N11C 1.51(3) .
C138 N11C 1.52(4) .
C139 N11C 1.45(3) .
C140 N11C 1.50(4) .
C141 N12C 1.41(4) .
C142 N12C 1.46(4) .
C143 N12C 1.58(5) .
C144 N12C 1.57(3) .
N23 K3 3.409(18) .
O1 Dy1 2.343(12) .
O1 K1 2.701(13) .
O1C Dy2 2.523(11) .
O1C Dy1 2.546(11) .
O1C K1 2.913(11) .
O1C K2 2.966(11) .
O2 Dy1 2.342(14) .
O2C Dy2 2.403(12) .
O3 Dy1 2.207(15) .
O3 K1 2.832(16) .
O3 K2 2.868(18) .
O3C Dy1 2.400(12) .
O4 Dy1 2.334(13) .
O4C Dy4 2.332(12) .
O5 Dy2 2.345(11) .
O5C Dy3 2.360(17) .
O6 Dy2 2.215(16) .
O6 K1 2.757(12) .
O6 K2 2.907(15) .
O6C Dy3 2.512(13) .
O6C Dy4 2.558(13) .
O6C K3 2.883(14) .
O6C K4 2.956(12) .
O7 Dy2 2.355(12) .
O7 K1 2.653(12) .
O8 Dy2 2.328(12) .
O9 Dy2 2.347(12) .
O9 K2 2.676(11) .
O10 Dy2 2.353(11) .
O11 Dy1 2.324(13) .
O12 Dy1 2.358(13) .
O12 K2 2.662(14) .
O13 Dy3 2.20(2) .
O14 Dy3 2.358(14) .
O14 K3 2.636(16) .
O15 Dy3 2.304(16) .
O16 Dy3 2.238(15) .
O16 K4 2.637(16) .
O17 Dy3 2.362(14) .
O18 Dy3 2.382(13) .
O18 K3 2.707(14) .
O18 K4 2.724(14) .
O19 Dy4 2.303(13) .
O19 K4 2.651(14) .
O20 Dy4 2.344(14) .
O21 Dy4 2.352(14) .
O21 K3 2.703(15) .
O22 Dy4 2.304(12) .
O23 Dy4 2.390(14) .
O23 K4 2.637(16) .
O23 K3 2.747(16) .
O24 Dy4 2.395(15) .
O1W K1 2.784(19) .
O2W K1 2.854(15) .
O3W K2 2.625(14) .
O4W K2 2.847(16) .
O5W K3 2.68(3) .
O6W K3 2.860(18) .
O7W K4 2.85(3) .
O8W K4 2.803(19) .
Dy1 K2 3.863(4) .
Dy1 K1 3.869(4) .
Dy2 K1 3.853(4) .
Dy2 K2 3.914(4) .
Dy3 K3 3.869(5) .
Dy3 K4 3.895(6) .
Dy4 K3 3.868(5) .
Dy4 K4 3.877(5) .
K1 K2 3.989(6) .
K3 K4 3.934(7) .
O25W O26W 1.13(6) .
O28W O28W 1.68(10) 3_666
